data_4026618
loop_
_publ_author_name
'Carin C. C. Johansson Seechurn'
'S\'ebastien L. Parisel'
'Thomas J. Colacot'

_publ_section_title
;
 Air-Stable Pd(R-allyl)LCl (L= Q-Phos, P(t-Bu)3, etc.) Systems for C-C/N
 Couplings: Insight into the Structure-Activity Relationship and Catalyst
 Activation Pathway
;
_journal_name_full 'Journal of Organic Chemistry'
_journal_page_first 7918
_journal_page_last 7932
_journal_paper_doi 10.1021/jo2013324
_journal_volume 76
_journal_year 2011
_chemical_formula_moiety 'C103 H106.50 Cl2 Fe2 O0.25 P2 Pd2'
_chemical_formula_sum 'C103 H106.5 Cl2 Fe2 O0.25 P2 Pd2'
_chemical_formula_weight 1805.72
_chemical_name_systematic
; 
 ? 
;
_space_group_IT_number 14
_symmetry_cell_setting monoclinic
_symmetry_space_group_name_Hall '-P 2ybc'
_symmetry_space_group_name_H-M 'P 1 21/c 1'
_atom_sites_solution_hydrogens geom
_atom_sites_solution_primary direct
_atom_sites_solution_secondary difmap
_audit_creation_method SHELXL-97
_cell_angle_alpha 90.00
_cell_angle_beta 100.514(1)
_cell_angle_gamma 90.00
_cell_formula_units_Z 4
_cell_length_a 35.0455(6)
_cell_length_b 12.5496(2)
_cell_length_c 19.7679(3)
_cell_measurement_reflns_used 86132
_cell_measurement_temperature 180(2)
_cell_measurement_theta_max 22.46
_cell_measurement_theta_min 1.00
_cell_volume 8548.1(2)
_computing_cell_refinement 'HKL Scalepack (Otwinowski & Minor 1997)'
_computing_data_collection 'Collect (Nonius B.V. 1998)'
_computing_data_reduction
;
 HKL Denzo and Scalepack (Otwinowski & Minor 1997)
;
_computing_publication_material 'SHELXL-97 (Sheldrick 1997)'
_computing_structure_refinement 'SHELXL-97 (Sheldrick 1997)'
_computing_structure_solution 'SIR-92 (Altomare et al. 1994)'
_diffrn_ambient_temperature 180(2)
_diffrn_measured_fraction_theta_full 0.992
_diffrn_measured_fraction_theta_max 0.992
_diffrn_measurement_device_type 'Nonius Kappa CCD'
_diffrn_measurement_method 'Thin slice \w and \f scans'
_diffrn_radiation_source 'fine-focus sealed tube'
_diffrn_radiation_type MoK\a
_diffrn_radiation_wavelength 0.71073
_diffrn_reflns_av_R_equivalents 0.1021
_diffrn_reflns_av_sigmaI/netI 0.1147
_diffrn_reflns_limit_h_max 37
_diffrn_reflns_limit_h_min -37
_diffrn_reflns_limit_k_max 13
_diffrn_reflns_limit_k_min -13
_diffrn_reflns_limit_l_max 21
_diffrn_reflns_limit_l_min -21
_diffrn_reflns_number 41654
_diffrn_reflns_theta_full 22.47
_diffrn_reflns_theta_max 22.47
_diffrn_reflns_theta_min 3.54
_exptl_absorpt_coefficient_mu 0.895
_exptl_absorpt_correction_T_max 0.985
_exptl_absorpt_correction_T_min 0.898
_exptl_absorpt_correction_type multi-scan
_exptl_absorpt_process_details
;
multi-scan from symmetry-related measurements 
 Sortav (Blessing 1995)
;
_exptl_crystal_colour red
_exptl_crystal_density_diffrn 1.403
_exptl_crystal_description block
_exptl_crystal_F_000 3738
_exptl_crystal_size_max 0.10
_exptl_crystal_size_mid 0.05
_exptl_crystal_size_min 0.02
_refine_diff_density_max 1.034
_refine_diff_density_min -0.774
_refine_diff_density_rms 0.106
_refine_ls_extinction_method none
_refine_ls_goodness_of_fit_ref 1.060
_refine_ls_hydrogen_treatment constr
_refine_ls_matrix_type full
_refine_ls_number_parameters 1021
_refine_ls_number_reflns 11069
_refine_ls_number_restraints 7
_refine_ls_restrained_S_all 1.069
_refine_ls_R_factor_all 0.1305
_refine_ls_R_factor_gt 0.0710
_refine_ls_shift/su_max 0.109
_refine_ls_shift/su_mean 0.002
_refine_ls_structure_factor_coef Fsqd
_refine_ls_weighting_details 'calc w=1/[\s^2^(Fo^2^)+(0.0691P)^2^+25.2954P] where P=(Fo^2^+2Fc^2^)/3'
_refine_ls_weighting_scheme calc
_refine_ls_wR_factor_gt 0.1491
_refine_ls_wR_factor_ref 0.1712
_reflns_number_gt 6887
_reflns_number_total 11069
_reflns_threshold_expression >2sigma(I)
_cod_data_source_file jo2013324_si_002.cif
_cod_data_source_block jm0802
_cod_original_formula_sum 'C103 H106.50 Cl2 Fe2 O0.25 P2 Pd2'
_cod_database_code 4026618

loop_
_symmetry_equiv_pos_as_xyz
'x, y, z'
'-x, y+1/2, -z+1/2'
'-x, -y, -z'
'x, -y-1/2, z-1/2'

loop_
_atom_site_label
_atom_site_type_symbol
_atom_site_fract_x
_atom_site_fract_y
_atom_site_fract_z
_atom_site_U_iso_or_equiv
_atom_site_adp_type
_atom_site_occupancy
_atom_site_symmetry_multiplicity
_atom_site_calc_flag
_atom_site_refinement_flags
_atom_site_disorder_assembly
_atom_site_disorder_group
Pd1_1 Pd 0.96016(2) -0.28089(6) 1.73737(4) 0.0360(2) Uani 1 1 d . . .
Cl1_1 Cl 0.93807(7) -0.4507(2) 1.76757(13) 0.0532(7) Uani 1 1 d . . .
P1_1 P 0.94857(6) -0.28210(19) 1.61461(12) 0.0290(6) Uani 1 1 d . . .
Fe1_1 Fe 0.88587(3) -0.04643(10) 1.54022(6) 0.0274(3) Uani 1 1 d . . .
C1_1 C 0.8462(2) 0.0699(7) 1.5008(4) 0.028(2) Uani 1 1 d . . .
C2_1 C 0.8326(2) -0.0319(7) 1.4742(4) 0.028(2) Uani 1 1 d . . .
C3_1 C 0.8282(2) -0.0990(7) 1.5305(4) 0.027(2) Uani 1 1 d . . .
C4_1 C 0.8404(2) -0.0402(7) 1.5937(4) 0.026(2) Uani 1 1 d . . .
C5_1 C 0.8508(2) 0.0649(7) 1.5754(4) 0.027(2) Uani 1 1 d . . .
C6_1 C 0.8509(2) 0.1667(7) 1.4600(4) 0.029(2) Uani 1 1 d . . .
C7_1 C 0.8818(2) 0.2367(7) 1.4774(5) 0.032(2) Uani 1 1 d . . .
H7_1 H 0.9014 0.2218 1.5161 0.038 Uiso 1 1 calc R . .
C8_1 C 0.8843(3) 0.3271(7) 1.4395(5) 0.037(2) Uani 1 1 d . . .
H8_1 H 0.9060 0.3733 1.4520 0.045 Uiso 1 1 calc R . .
C9_1 C 0.8569(3) 0.3516(8) 1.3851(5) 0.049(3) Uani 1 1 d . . .
H9_1 H 0.8592 0.4141 1.3590 0.058 Uiso 1 1 calc R . .
C10_1 C 0.8254(3) 0.2854(9) 1.3675(5) 0.054(3) Uani 1 1 d . . .
H10_1 H 0.8056 0.3033 1.3297 0.065 Uiso 1 1 calc R . .
C11_1 C 0.8223(3) 0.1941(7) 1.4038(5) 0.040(3) Uani 1 1 d . . .
H11_1 H 0.8005 0.1489 1.3907 0.047 Uiso 1 1 calc R . .
C12_1 C 0.8200(2) -0.0569(7) 1.3995(4) 0.027(2) Uani 1 1 d . . .
C13_1 C 0.8455(3) -0.0528(7) 1.3536(5) 0.035(2) Uani 1 1 d . . .
H13_1 H 0.8722 -0.0375 1.3694 0.043 Uiso 1 1 calc R . .
C14_1 C 0.8318(3) -0.0712(8) 1.2848(5) 0.047(3) Uani 1 1 d . . .
H14_1 H 0.8493 -0.0667 1.2534 0.056 Uiso 1 1 calc R . .
C15_1 C 0.7939(3) -0.0957(7) 1.2605(5) 0.047(3) Uani 1 1 d . . .
H15_1 H 0.7851 -0.1090 1.2129 0.057 Uiso 1 1 calc R . .
C16_1 C 0.7684(3) -0.1007(7) 1.3066(5) 0.040(3) Uani 1 1 d . . .
H16_1 H 0.7419 -0.1186 1.2908 0.049 Uiso 1 1 calc R . .
C17_1 C 0.7816(2) -0.0798(7) 1.3751(5) 0.031(2) Uani 1 1 d . . .
H17_1 H 0.7639 -0.0811 1.4062 0.037 Uiso 1 1 calc R . .
C18_1 C 0.8099(2) -0.2059(7) 1.5246(5) 0.031(2) Uani 1 1 d . . .
C19_1 C 0.8128(2) -0.2749(7) 1.4704(5) 0.032(2) Uani 1 1 d . . .
H19_1 H 0.8281 -0.2540 1.4376 0.039 Uiso 1 1 calc R . .
C20_1 C 0.7944(3) -0.3716(8) 1.4628(5) 0.039(2) Uani 1 1 d . . .
H20_1 H 0.7971 -0.4164 1.4252 0.047 Uiso 1 1 calc R . .
C21_1 C 0.7721(2) -0.4040(7) 1.5095(5) 0.036(2) Uani 1 1 d . . .
H21_1 H 0.7597 -0.4716 1.5048 0.043 Uiso 1 1 calc R . .
C22_1 C 0.7678(2) -0.3380(8) 1.5626(5) 0.040(3) Uani 1 1 d . . .
H22_1 H 0.7522 -0.3599 1.5947 0.048 Uiso 1 1 calc R . .
C23_1 C 0.7860(2) -0.2390(7) 1.5703(4) 0.030(2) Uani 1 1 d . . .
H23_1 H 0.7823 -0.1935 1.6069 0.037 Uiso 1 1 calc R . .
C24_1 C 0.8392(2) -0.0728(7) 1.6652(4) 0.028(2) Uani 1 1 d . . .
C25_1 C 0.8649(3) -0.1453(7) 1.7008(5) 0.038(2) Uani 1 1 d . . .
H25_1 H 0.8840 -0.1770 1.6786 0.046 Uiso 1 1 calc R . .
C26_1 C 0.8636(3) -0.1727(8) 1.7679(5) 0.045(3) Uani 1 1 d . . .
H26_1 H 0.8819 -0.2218 1.7917 0.054 Uiso 1 1 calc R . .
C27_1 C 0.8362(3) -0.1301(8) 1.8001(5) 0.046(3) Uani 1 1 d . . .
H27_1 H 0.8349 -0.1511 1.8457 0.056 Uiso 1 1 calc R . .
C28_1 C 0.8104(3) -0.0563(8) 1.7665(5) 0.042(3) Uani 1 1 d . . .
H28_1 H 0.7915 -0.0256 1.7893 0.050 Uiso 1 1 calc R . .
C29_1 C 0.8121(2) -0.0270(7) 1.6997(5) 0.037(2) Uani 1 1 d . . .
H29_1 H 0.7946 0.0251 1.6772 0.044 Uiso 1 1 calc R . .
C30_1 C 0.8600(2) 0.1566(7) 1.6242(4) 0.026(2) Uani 1 1 d . . .
C31_1 C 0.8879(3) 0.1488(8) 1.6832(5) 0.040(3) Uani 1 1 d . . .
H31_1 H 0.9030 0.0858 1.6918 0.048 Uiso 1 1 calc R . .
C32_1 C 0.8938(3) 0.2310(9) 1.7294(5) 0.051(3) Uani 1 1 d . . .
H32_1 H 0.9128 0.2245 1.7701 0.061 Uiso 1 1 calc R . .
C33_1 C 0.8721(3) 0.3243(8) 1.7171(5) 0.049(3) Uani 1 1 d . . .
H33_1 H 0.8764 0.3816 1.7490 0.059 Uiso 1 1 calc R . .
C34_1 C 0.8440(3) 0.3327(8) 1.6575(5) 0.043(3) Uani 1 1 d . . .
H34_1 H 0.8287 0.3953 1.6488 0.052 Uiso 1 1 calc R . .
C35_1 C 0.8388(3) 0.2512(8) 1.6124(5) 0.040(3) Uani 1 1 d . . .
H35_1 H 0.8202 0.2583 1.5713 0.048 Uiso 1 1 calc R . .
C36_1 C 0.9322(2) -0.1580(7) 1.5692(5) 0.031(2) Uani 1 1 d . . .
C37_1 C 0.9272(2) -0.1300(8) 1.4969(4) 0.032(2) Uani 1 1 d . . .
H37_1 H 0.9215 -0.1810 1.4575 0.038 Uiso 1 1 calc R . .
C38_1 C 0.9320(2) -0.0191(7) 1.4915(6) 0.037(2) Uani 1 1 d . . .
H38_1 H 0.9309 0.0214 1.4476 0.044 Uiso 1 1 calc R . .
C39_1 C 0.9392(2) 0.0256(8) 1.5585(6) 0.047(3) Uani 1 1 d . . .
H39_1 H 0.9444 0.1024 1.5700 0.056 Uiso 1 1 calc R . .
C40_1 C 0.9389(2) -0.0573(7) 1.6057(5) 0.033(2) Uani 1 1 d . . .
H40_1 H 0.9431 -0.0487 1.6568 0.039 Uiso 1 1 calc R . .
C41_1 C 0.9153(2) -0.3933(6) 1.5736(4) 0.028(2) Uani 1 1 d . . .
C42_1 C 0.8787(2) -0.3843(7) 1.6063(5) 0.039(2) Uani 1 1 d . . .
H42A_1 H 0.8587 -0.4326 1.5827 0.059 Uiso 1 1 calc R . .
H42B_1 H 0.8690 -0.3109 1.6019 0.059 Uiso 1 1 calc R . .
H42C_1 H 0.8852 -0.4035 1.6551 0.059 Uiso 1 1 calc R . .
C43_1 C 0.9342(3) -0.5006(7) 1.5922(5) 0.042(3) Uani 1 1 d . . .
H43A_1 H 0.9154 -0.5575 1.5776 0.062 Uiso 1 1 calc R . .
H43B_1 H 0.9431 -0.5045 1.6421 0.062 Uiso 1 1 calc R . .
H43C_1 H 0.9565 -0.5090 1.5689 0.062 Uiso 1 1 calc R . .
C44_1 C 0.9028(2) -0.3828(8) 1.4954(4) 0.039(2) Uani 1 1 d . . .
H44A_1 H 0.8833 -0.4372 1.4786 0.059 Uiso 1 1 calc R . .
H44B_1 H 0.9255 -0.3926 1.4733 0.059 Uiso 1 1 calc R . .
H44C_1 H 0.8918 -0.3119 1.4842 0.059 Uiso 1 1 calc R . .
C45_1 C 0.9992(2) -0.2972(7) 1.5908(5) 0.034(2) Uani 1 1 d . . .
C46_1 C 1.0214(2) -0.3842(8) 1.6375(5) 0.041(3) Uani 1 1 d . . .
H46A_1 H 1.0481 -0.3889 1.6291 0.062 Uiso 1 1 calc R . .
H46B_1 H 1.0084 -0.4529 1.6272 0.062 Uiso 1 1 calc R . .
H46C_1 H 1.0218 -0.3659 1.6858 0.062 Uiso 1 1 calc R . .
C47_1 C 0.9988(3) -0.3243(8) 1.5172(5) 0.047(3) Uani 1 1 d . . .
H47A_1 H 1.0254 -0.3221 1.5081 0.071 Uiso 1 1 calc R . .
H47B_1 H 0.9827 -0.2727 1.4876 0.071 Uiso 1 1 calc R . .
H47C_1 H 0.9881 -0.3961 1.5077 0.071 Uiso 1 1 calc R . .
C48_1 C 1.0205(3) -0.1918(7) 1.6063(6) 0.050(3) Uani 1 1 d . . .
H48A_1 H 1.0477 -0.2004 1.6016 0.074 Uiso 1 1 calc R . .
H48B_1 H 1.0193 -0.1696 1.6534 0.074 Uiso 1 1 calc R . .
H48C_1 H 1.0082 -0.1374 1.5739 0.074 Uiso 1 1 calc R . .
C49_1 C 0.9766(3) -0.2581(10) 1.8476(5) 0.063(3) Uani 1 1 d . . .
H49A_1 H 0.9574 -0.2220 1.8708 0.075 Uiso 1 1 calc R . .
H49B_1 H 0.9900 -0.3183 1.8743 0.075 Uiso 1 1 calc R . .
C50_1 C 0.9990(4) -0.1934(11) 1.8141(6) 0.076(4) Uani 1 1 d . . .
H50_1 H 1.0275 -0.2066 1.8201 0.092 Uiso 1 1 calc R . .
C51_1 C 0.9817(3) -0.1249(9) 1.7641(6) 0.061(3) Uani 1 1 d . . .
H51A_1 H 0.9987 -0.0934 1.7345 0.074 Uiso 1 1 calc R . .
H51B_1 H 0.9630 -0.0734 1.7775 0.074 Uiso 1 1 calc R . .
Fe1_2 Fe 0.62960(3) 0.45893(10) 1.34798(7) 0.0309(3) Uani 1 1 d . . .
P1_2 P 0.56481(7) 0.3340(2) 1.19192(13) 0.0374(7) Uani 1 1 d . . .
Pd1_2 Pd 0.56242(2) 0.44039(7) 1.09036(4) 0.0475(3) Uani 1 1 d . . .
Cl1_2 Cl 0.56427(9) 0.3113(3) 1.00398(18) 0.0888(11) Uani 1 1 d . . .
C1_2 C 0.6778(2) 0.5235(7) 1.3164(5) 0.031(2) Uani 1 1 d . . .
C2_2 C 0.6869(2) 0.4150(7) 1.3389(5) 0.030(2) Uani 1 1 d . . .
C3_2 C 0.6813(2) 0.4057(7) 1.4088(5) 0.030(2) Uani 1 1 d . . .
C4_2 C 0.6697(2) 0.5097(8) 1.4318(5) 0.033(2) Uani 1 1 d . . .
C5_2 C 0.6681(2) 0.5823(7) 1.3741(4) 0.025(2) Uani 1 1 d . . .
C6_2 C 0.6825(2) 0.5727(7) 1.2507(5) 0.031(2) Uani 1 1 d . . .
C7_2 C 0.7112(2) 0.6480(7) 1.2505(5) 0.036(2) Uani 1 1 d . . .
H7_2 H 0.7259 0.6712 1.2931 0.044 Uiso 1 1 calc R . .
C8_2 C 0.7190(3) 0.6903(7) 1.1906(5) 0.040(3) Uani 1 1 d . . .
H8_2 H 0.7391 0.7413 1.1916 0.048 Uiso 1 1 calc R . .
C9_2 C 0.6973(3) 0.6579(8) 1.1292(5) 0.042(3) Uani 1 1 d . . .
H9_2 H 0.7025 0.6864 1.0873 0.050 Uiso 1 1 calc R . .
C10_2 C 0.6684(3) 0.5852(7) 1.1280(5) 0.037(2) Uani 1 1 d . . .
H10_2 H 0.6535 0.5639 1.0851 0.045 Uiso 1 1 calc R . .
C11_2 C 0.6606(2) 0.5423(7) 1.1878(5) 0.032(2) Uani 1 1 d . . .
H11_2 H 0.6402 0.4919 1.1862 0.039 Uiso 1 1 calc R . .
C12_2 C 0.7043(2) 0.3316(7) 1.3010(5) 0.031(2) Uani 1 1 d . . .
C13_2 C 0.7273(2) 0.3582(7) 1.2530(5) 0.036(2) Uani 1 1 d . . .
H13_2 H 0.7309 0.4311 1.2430 0.044 Uiso 1 1 calc R . .
C14_2 C 0.7449(3) 0.2821(9) 1.2200(5) 0.046(3) Uani 1 1 d . . .
H14_2 H 0.7598 0.3028 1.1864 0.055 Uiso 1 1 calc R . .
C15_2 C 0.7414(3) 0.1765(9) 1.2347(5) 0.047(3) Uani 1 1 d . . .
H15_2 H 0.7542 0.1241 1.2124 0.056 Uiso 1 1 calc R . .
C16_2 C 0.7192(3) 0.1468(8) 1.2818(5) 0.043(3) Uani 1 1 d . . .
H16_2 H 0.7169 0.0735 1.2926 0.051 Uiso 1 1 calc R . .
C17_2 C 0.7000(2) 0.2238(8) 1.3141(5) 0.036(2) Uani 1 1 d . . .
H17_2 H 0.6838 0.2023 1.3452 0.043 Uiso 1 1 calc R . .
C18_2 C 0.6905(2) 0.3106(7) 1.4530(4) 0.030(2) Uani 1 1 d . . .
C19_2 C 0.7289(3) 0.2755(8) 1.4687(5) 0.039(2) Uani 1 1 d . . .
H19_2 H 0.7486 0.3159 1.4532 0.047 Uiso 1 1 calc R . .
C20_2 C 0.7390(3) 0.1850(8) 1.5058(5) 0.044(3) Uani 1 1 d . . .
H20_2 H 0.7650 0.1602 1.5123 0.052 Uiso 1 1 calc R . .
C21_2 C 0.7120(3) 0.1291(8) 1.5337(5) 0.045(3) Uani 1 1 d . . .
H21_2 H 0.7193 0.0692 1.5625 0.054 Uiso 1 1 calc R . .
C22_2 C 0.6738(3) 0.1629(8) 1.5186(5) 0.050(3) Uani 1 1 d . . .
H22_2 H 0.6545 0.1234 1.5358 0.060 Uiso 1 1 calc R . .
C23_2 C 0.6629(3) 0.2529(7) 1.4790(5) 0.039(2) Uani 1 1 d . . .
H23_2 H 0.6365 0.2748 1.4697 0.047 Uiso 1 1 calc R . .
C24_2 C 0.6622(2) 0.5381(7) 1.5017(5) 0.032(2) Uani 1 1 d . . .
C25_2 C 0.6850(3) 0.4940(8) 1.5610(5) 0.041(3) Uani 1 1 d . . .
H25_2 H 0.7043 0.4424 1.5568 0.049 Uiso 1 1 calc R . .
C26_2 C 0.6796(3) 0.5246(8) 1.6240(5) 0.047(3) Uani 1 1 d . . .
H26_2 H 0.6952 0.4938 1.6635 0.056 Uiso 1 1 calc R . .
C27_2 C 0.6518(3) 0.6002(9) 1.6325(6) 0.051(3) Uani 1 1 d . . .
H27_2 H 0.6487 0.6222 1.6771 0.061 Uiso 1 1 calc R . .
C28_2 C 0.6290(3) 0.6423(9) 1.5749(6) 0.053(3) Uani 1 1 d . . .
H28_2 H 0.6094 0.6924 1.5800 0.064 Uiso 1 1 calc R . .
C29_2 C 0.6338(3) 0.6138(8) 1.5105(5) 0.040(2) Uani 1 1 d . . .
H29_2 H 0.6180 0.6451 1.4714 0.048 Uiso 1 1 calc R . .
C30_2 C 0.6616(2) 0.6983(7) 1.3745(5) 0.031(2) Uani 1 1 d . . .
C31_2 C 0.6847(3) 0.7608(7) 1.4241(5) 0.036(2) Uani 1 1 d . . .
H31_2 H 0.7041 0.7277 1.4573 0.043 Uiso 1 1 calc R . .
C32_2 C 0.6798(3) 0.8706(9) 1.4259(5) 0.049(3) Uani 1 1 d . . .
H32_2 H 0.6956 0.9117 1.4606 0.059 Uiso 1 1 calc R . .
C33_2 C 0.6526(3) 0.9193(8) 1.3781(6) 0.051(3) Uani 1 1 d . . .
H33_2 H 0.6492 0.9943 1.3797 0.061 Uiso 1 1 calc R . .
C34_2 C 0.6298(3) 0.8595(8) 1.3267(6) 0.051(3) Uani 1 1 d . . .
H34_2 H 0.6109 0.8937 1.2931 0.061 Uiso 1 1 calc R . .
C35_2 C 0.6346(3) 0.7516(8) 1.3246(5) 0.040(3) Uani 1 1 d . . .
H35_2 H 0.6194 0.7118 1.2886 0.048 Uiso 1 1 calc R . .
C36_2 C 0.5816(2) 0.3965(8) 1.2761(5) 0.033(2) Uani 1 1 d . . .
C37_2 C 0.5840(2) 0.3523(8) 1.3442(5) 0.038(3) Uani 1 1 d . . .
H37_2 H 0.5866 0.2749 1.3562 0.046 Uiso 1 1 calc R . .
C38_2 C 0.5811(2) 0.4364(9) 1.3912(5) 0.045(3) Uani 1 1 d . . .
H38_2 H 0.5808 0.4282 1.4414 0.054 Uiso 1 1 calc R . .
C39_2 C 0.5784(2) 0.5335(9) 1.3546(5) 0.043(3) Uani 1 1 d . . .
H39_2 H 0.5755 0.6061 1.3738 0.051 Uiso 1 1 calc R . .
C40_2 C 0.5798(2) 0.5086(8) 1.2853(5) 0.042(3) Uani 1 1 d . . .
H40_2 H 0.5787 0.5623 1.2477 0.050 Uiso 1 1 calc R . .
C41_2 C 0.5934(3) 0.2071(8) 1.1885(5) 0.050(3) Uani 1 1 d . . .
C42_2 C 0.6298(3) 0.2423(9) 1.1634(5) 0.058(3) Uani 1 1 d . . .
H42A_2 H 0.6476 0.1817 1.1649 0.086 Uiso 1 1 calc R . .
H42B_2 H 0.6425 0.2994 1.1931 0.086 Uiso 1 1 calc R . .
H42C_2 H 0.6229 0.2684 1.1161 0.086 Uiso 1 1 calc R . .
C43_2 C 0.5712(3) 0.1273(8) 1.1379(6) 0.071(4) Uani 1 1 d . . .
H43A_2 H 0.5880 0.0663 1.1331 0.106 Uiso 1 1 calc R . .
H43B_2 H 0.5632 0.1616 1.0930 0.106 Uiso 1 1 calc R . .
H43C_2 H 0.5482 0.1027 1.1550 0.106 Uiso 1 1 calc R . .
C44_2 C 0.6046(3) 0.1511(8) 1.2594(6) 0.060(3) Uani 1 1 d . . .
H44A_2 H 0.6197 0.0867 1.2544 0.090 Uiso 1 1 calc R . .
H44B_2 H 0.5810 0.1316 1.2765 0.090 Uiso 1 1 calc R . .
H44C_2 H 0.6202 0.1996 1.2921 0.090 Uiso 1 1 calc R . .
C45_2 C 0.5120(3) 0.3072(8) 1.1978(5) 0.047(3) Uani 1 1 d . . .
C46_2 C 0.4907(3) 0.2728(9) 1.1260(6) 0.065(3) Uani 1 1 d . . .
H46A_2 H 0.4626 0.2791 1.1238 0.097 Uiso 1 1 calc R . .
H46B_2 H 0.4972 0.1986 1.1175 0.097 Uiso 1 1 calc R . .
H46C_2 H 0.4986 0.3188 1.0909 0.097 Uiso 1 1 calc R . .
C47_2 C 0.5068(3) 0.2234(9) 1.2522(5) 0.057(3) Uani 1 1 d . . .
H47A_2 H 0.4793 0.2194 1.2560 0.085 Uiso 1 1 calc R . .
H47B_2 H 0.5222 0.2437 1.2968 0.085 Uiso 1 1 calc R . .
H47C_2 H 0.5154 0.1537 1.2385 0.085 Uiso 1 1 calc R . .
C48_2 C 0.4945(3) 0.4130(9) 1.2162(6) 0.060(3) Uani 1 1 d . . .
H48A_2 H 0.4669 0.4030 1.2173 0.090 Uiso 1 1 calc R . .
H48B_2 H 0.4974 0.4667 1.1815 0.090 Uiso 1 1 calc R . .
H48C_2 H 0.5081 0.4370 1.2614 0.090 Uiso 1 1 calc R . .
C49_2 C 0.5629(4) 0.5559(12) 1.0071(7) 0.102(5) Uani 1 1 d . . .
H49C_2 H 0.5882 0.5893 1.0042 0.122 Uiso 1 1 calc R . .
H49D_2 H 0.5469 0.5386 0.9618 0.122 Uiso 1 1 calc R . .
C50_2 C 0.5419(4) 0.5976(11) 1.0618(12) 0.123(7) Uani 1 1 d . . .
H50_2 H 0.5132 0.6070 1.0484 0.147 Uiso 1 1 calc R . .
C51_2 C 0.5564(3) 0.6059(7) 1.1257(4) 0.024(2) Uani 1 1 d . . .
H51A_2 H 0.5379 0.6176 1.1573 0.029 Uiso 1 1 calc R . .
H51B_2 H 0.5806 0.6479 1.1376 0.029 Uiso 1 1 calc R . .
C52 C 0.4777(11) 0.126(3) 0.9114(15) 0.033(4) Uiso 0.25 1 d PD A -1
H52A H 0.4708 0.2005 0.9194 0.049 Uiso 0.25 1 calc PR A -1
H52B H 0.4550 0.0889 0.8863 0.049 Uiso 0.25 1 calc PR A -1
H52C H 0.4985 0.1253 0.8843 0.049 Uiso 0.25 1 calc PR A -1
C53 C 0.4912(9) 0.073(2) 0.9780(13) 0.033(4) Uiso 0.25 1 d PD A -1
H53A H 0.5115 0.1208 1.0032 0.039 Uiso 0.25 1 calc PR A -1
H53B H 0.4690 0.0781 1.0026 0.039 Uiso 0.25 1 calc PR A -1
O54 O 0.5052(6) -0.0259(15) 0.9905(10) 0.033(4) Uiso 0.25 1 d PD A -1
C55 C 0.5294(8) -0.094(2) 1.0375(13) 0.033(4) Uiso 0.25 1 d PD A -1
H55A H 0.5559 -0.0630 1.0442 0.039 Uiso 0.25 1 calc PR A -1
H55B H 0.5306 -0.1628 1.0138 0.039 Uiso 0.25 1 calc PR A -1
C56 C 0.5212(12) -0.119(3) 1.1082(13) 0.033(4) Uiso 0.25 1 d PD A -1
H56A H 0.5458 -0.1218 1.1411 0.049 Uiso 0.25 1 calc PR A -1
H56B H 0.5079 -0.1873 1.1071 0.049 Uiso 0.25 1 calc PR A -1
H56C H 0.5048 -0.0626 1.1221 0.049 Uiso 0.25 1 calc PR A -1

loop_
_atom_site_aniso_label
_atom_site_aniso_U_11
_atom_site_aniso_U_22
_atom_site_aniso_U_33
_atom_site_aniso_U_23
_atom_site_aniso_U_13
_atom_site_aniso_U_12
Pd1_1 0.0449(5) 0.0344(5) 0.0287(5) -0.0007(4) 0.0065(3) -0.0009(4)
Cl1_1 0.0656(17) 0.0449(18) 0.0491(17) 0.0101(14) 0.0105(13) -0.0064(13)
P1_1 0.0341(13) 0.0229(15) 0.0303(15) -0.0006(12) 0.0069(11) 0.0004(11)
Fe1_1 0.0316(7) 0.0217(8) 0.0289(8) 0.0005(6) 0.0056(6) 0.0001(6)
C1_1 0.030(5) 0.019(6) 0.033(6) -0.003(5) 0.005(4) 0.001(4)
C2_1 0.035(5) 0.025(6) 0.026(6) 0.001(5) 0.011(4) 0.004(4)
C3_1 0.023(5) 0.028(6) 0.028(6) -0.006(5) 0.001(4) -0.005(4)
C4_1 0.026(5) 0.023(6) 0.028(6) 0.003(5) 0.005(4) 0.006(4)
C5_1 0.027(5) 0.022(6) 0.033(6) 0.001(5) 0.006(4) 0.005(4)
C6_1 0.031(5) 0.029(6) 0.027(6) 0.004(5) 0.007(4) 0.004(4)
C7_1 0.032(5) 0.027(6) 0.036(6) 0.004(5) 0.003(4) 0.007(4)
C8_1 0.045(6) 0.023(6) 0.047(7) -0.002(5) 0.015(5) -0.003(4)
C9_1 0.075(8) 0.038(7) 0.031(7) 0.013(5) 0.004(6) 0.011(6)
C10_1 0.054(7) 0.046(8) 0.051(7) 0.005(6) -0.022(5) 0.007(6)
C11_1 0.049(6) 0.021(6) 0.044(7) 0.000(5) -0.003(5) 0.000(4)
C12_1 0.039(6) 0.018(5) 0.025(6) 0.001(4) 0.007(4) -0.006(4)
C13_1 0.045(6) 0.028(6) 0.033(6) -0.002(5) 0.008(5) -0.007(4)
C14_1 0.072(8) 0.035(7) 0.039(7) -0.001(5) 0.026(6) -0.009(5)
C15_1 0.082(8) 0.025(6) 0.030(6) -0.002(5) 0.000(6) -0.004(5)
C16_1 0.047(6) 0.026(6) 0.043(7) -0.005(5) -0.004(5) -0.004(5)
C17_1 0.039(6) 0.027(6) 0.028(6) -0.003(5) 0.010(4) 0.003(4)
C18_1 0.034(5) 0.026(6) 0.030(6) -0.003(5) 0.001(4) 0.001(4)
C19_1 0.040(5) 0.029(6) 0.031(6) 0.012(5) 0.014(4) -0.001(5)
C20_1 0.052(6) 0.029(6) 0.035(6) -0.004(5) 0.008(5) -0.006(5)
C21_1 0.044(6) 0.018(6) 0.046(7) -0.001(5) 0.011(5) -0.005(4)
C22_1 0.043(6) 0.040(7) 0.043(7) 0.009(6) 0.021(5) -0.002(5)
C23_1 0.033(5) 0.032(6) 0.029(6) -0.009(5) 0.010(4) -0.005(4)
C24_1 0.036(5) 0.020(6) 0.029(6) -0.002(5) 0.007(4) 0.001(4)
C25_1 0.044(6) 0.029(6) 0.043(7) -0.006(5) 0.012(5) -0.003(5)
C26_1 0.053(6) 0.044(7) 0.042(7) 0.014(5) 0.017(5) 0.011(5)
C27_1 0.058(7) 0.051(7) 0.031(6) 0.008(6) 0.013(5) -0.002(6)
C28_1 0.043(6) 0.046(7) 0.040(7) -0.003(6) 0.018(5) -0.003(5)
C29_1 0.034(5) 0.039(7) 0.036(7) -0.006(5) 0.005(5) 0.002(4)
C30_1 0.030(5) 0.022(6) 0.028(6) -0.005(5) 0.012(4) -0.002(4)
C31_1 0.045(6) 0.033(7) 0.038(6) -0.006(5) -0.004(5) 0.003(5)
C32_1 0.050(6) 0.053(8) 0.044(7) -0.019(6) -0.008(5) -0.007(6)
C33_1 0.077(8) 0.026(7) 0.047(7) -0.030(5) 0.020(6) -0.010(6)
C34_1 0.059(7) 0.021(6) 0.051(7) -0.011(6) 0.012(6) -0.005(5)
C35_1 0.039(6) 0.036(7) 0.047(7) -0.003(5) 0.010(5) -0.003(5)
C36_1 0.023(5) 0.033(6) 0.038(6) 0.003(5) 0.013(4) 0.001(4)
C37_1 0.035(5) 0.039(7) 0.023(6) 0.002(5) 0.010(4) 0.012(4)
C38_1 0.038(6) 0.022(6) 0.053(7) 0.019(5) 0.017(5) 0.008(4)
C39_1 0.027(5) 0.026(7) 0.084(9) 0.005(6) -0.002(5) -0.011(4)
C40_1 0.038(5) 0.019(6) 0.041(6) -0.005(5) 0.008(4) 0.003(4)
C41_1 0.044(5) 0.010(5) 0.031(6) -0.007(4) 0.010(4) -0.002(4)
C42_1 0.046(6) 0.025(6) 0.046(7) 0.003(5) 0.008(5) 0.003(4)
C43_1 0.056(6) 0.026(6) 0.042(7) -0.010(5) 0.008(5) 0.002(5)
C44_1 0.046(6) 0.038(6) 0.033(6) -0.007(5) 0.003(5) -0.003(5)
C45_1 0.032(5) 0.031(6) 0.042(6) -0.001(5) 0.013(4) 0.005(4)
C46_1 0.043(6) 0.039(7) 0.043(7) 0.003(5) 0.011(5) 0.010(5)
C47_1 0.051(6) 0.059(8) 0.034(6) 0.005(5) 0.012(5) 0.011(5)
C48_1 0.045(6) 0.027(6) 0.079(8) 0.008(6) 0.017(5) 0.006(5)
C49_1 0.083(8) 0.086(10) 0.020(6) 0.002(6) 0.012(6) -0.014(7)
C50_1 0.091(9) 0.080(11) 0.044(8) -0.032(8) -0.025(7) -0.001(8)
C51_1 0.083(8) 0.044(8) 0.051(8) -0.018(6) -0.003(6) -0.015(6)
Fe1_2 0.0342(7) 0.0260(8) 0.0330(8) 0.0011(6) 0.0073(6) 0.0008(6)
P1_2 0.0387(15) 0.0259(15) 0.0449(17) -0.0005(13) 0.0006(12) -0.0001(11)
Pd1_2 0.0433(5) 0.0526(6) 0.0449(5) 0.0016(4) 0.0033(4) 0.0038(4)
Cl1_2 0.081(2) 0.105(3) 0.076(2) -0.024(2) 0.0048(18) 0.0168(19)
C1_2 0.030(5) 0.026(6) 0.037(6) -0.004(5) 0.007(4) 0.001(4)
C2_2 0.030(5) 0.024(6) 0.036(6) -0.002(5) 0.008(4) -0.005(4)
C3_2 0.033(5) 0.024(6) 0.034(6) 0.008(5) 0.006(4) 0.001(4)
C4_2 0.029(5) 0.037(6) 0.032(6) -0.002(5) 0.008(4) -0.006(4)
C5_2 0.033(5) 0.016(5) 0.023(5) 0.001(4) 0.001(4) 0.001(4)
C6_2 0.047(6) 0.015(5) 0.036(6) 0.004(5) 0.022(5) 0.006(4)
C7_2 0.044(6) 0.029(6) 0.034(6) 0.007(5) 0.004(5) 0.002(5)
C8_2 0.050(6) 0.035(7) 0.035(7) 0.002(5) 0.012(5) -0.006(5)
C9_2 0.054(6) 0.035(7) 0.039(7) 0.012(5) 0.019(5) 0.003(5)
C10_2 0.056(6) 0.027(6) 0.030(6) -0.002(5) 0.011(5) 0.001(5)
C11_2 0.034(5) 0.023(6) 0.039(7) 0.000(5) 0.004(5) -0.008(4)
C12_2 0.034(5) 0.020(6) 0.036(6) 0.001(5) -0.003(4) 0.002(4)
C13_2 0.038(5) 0.020(6) 0.054(7) -0.004(5) 0.016(5) 0.002(4)
C14_2 0.042(6) 0.054(8) 0.042(7) -0.009(6) 0.005(5) -0.004(6)
C15_2 0.052(6) 0.046(8) 0.043(7) -0.014(6) 0.010(5) 0.010(5)
C16_2 0.061(7) 0.025(6) 0.039(7) 0.002(5) -0.001(5) 0.005(5)
C17_2 0.034(5) 0.047(7) 0.027(6) 0.004(5) 0.004(4) 0.006(5)
C18_2 0.037(6) 0.024(6) 0.029(6) -0.002(5) 0.001(4) -0.001(4)
C19_2 0.046(6) 0.031(6) 0.039(6) 0.010(5) 0.005(5) 0.002(5)
C20_2 0.038(6) 0.046(7) 0.047(7) 0.005(6) 0.006(5) -0.004(5)
C21_2 0.063(8) 0.032(7) 0.037(7) 0.012(5) -0.001(5) -0.001(5)
C22_2 0.060(7) 0.036(7) 0.060(8) 0.005(6) 0.030(6) -0.017(6)
C23_2 0.043(6) 0.023(6) 0.052(7) 0.004(5) 0.010(5) -0.001(5)
C24_2 0.045(6) 0.026(6) 0.025(6) -0.007(5) 0.004(5) -0.012(5)
C25_2 0.052(6) 0.029(6) 0.046(7) -0.001(5) 0.020(5) -0.010(5)
C26_2 0.067(7) 0.035(7) 0.037(7) 0.011(5) 0.006(5) -0.005(5)
C27_2 0.073(8) 0.050(8) 0.035(7) -0.006(6) 0.025(6) -0.021(6)
C28_2 0.065(7) 0.045(8) 0.056(8) -0.011(6) 0.029(6) -0.007(6)
C29_2 0.052(6) 0.037(7) 0.033(7) -0.005(5) 0.015(5) 0.006(5)
C30_2 0.040(5) 0.026(6) 0.031(6) 0.004(5) 0.017(5) 0.002(4)
C31_2 0.048(6) 0.024(6) 0.036(6) 0.007(5) 0.008(5) -0.001(5)
C32_2 0.068(7) 0.041(8) 0.039(7) -0.007(6) 0.013(6) -0.012(6)
C33_2 0.078(8) 0.022(6) 0.059(8) 0.003(6) 0.025(6) 0.006(6)
C34_2 0.064(7) 0.022(7) 0.067(8) 0.012(6) 0.011(6) 0.013(5)
C35_2 0.052(6) 0.029(7) 0.040(7) -0.001(5) 0.009(5) -0.002(5)
C36_2 0.025(5) 0.035(7) 0.039(6) -0.003(5) 0.007(4) -0.003(4)
C37_2 0.026(5) 0.039(7) 0.049(7) 0.003(6) 0.006(4) -0.005(4)
C38_2 0.032(6) 0.065(9) 0.042(7) -0.012(7) 0.015(5) -0.011(5)
C39_2 0.035(6) 0.046(8) 0.048(7) -0.007(6) 0.007(5) 0.010(5)
C40_2 0.037(6) 0.035(7) 0.049(7) -0.010(5) -0.002(5) -0.001(5)
C41_2 0.057(7) 0.031(7) 0.057(7) -0.011(6) -0.002(6) 0.004(5)
C42_2 0.053(7) 0.065(9) 0.054(8) -0.002(6) 0.007(6) 0.016(6)
C43_2 0.073(8) 0.031(7) 0.099(10) -0.028(7) -0.009(7) -0.004(6)
C44_2 0.058(7) 0.030(7) 0.084(9) 0.005(6) -0.009(6) 0.004(5)
C45_2 0.041(6) 0.044(7) 0.056(7) -0.009(6) 0.008(5) -0.012(5)
C46_2 0.048(7) 0.068(9) 0.069(8) -0.004(7) -0.013(6) -0.013(6)
C47_2 0.060(7) 0.052(8) 0.057(8) 0.004(6) 0.007(6) -0.021(6)
C48_2 0.041(6) 0.056(8) 0.085(9) -0.005(7) 0.017(6) 0.002(5)
C49_2 0.080(9) 0.135(14) 0.085(11) 0.075(10) 0.003(8) -0.002(9)
C50_2 0.087(11) 0.046(10) 0.25(2) 0.040(13) 0.075(15) 0.017(8)
C51_2 0.040(6) 0.019(6) 0.007(5) -0.001(4) -0.012(4) 0.008(4)

loop_
_atom_type_symbol
_atom_type_description
_atom_type_scat_dispersion_real
_atom_type_scat_dispersion_imag
_atom_type_scat_source
C C 0.0033 0.0016 'International Tables Vol C Tables 4.2.6.8 and 6.1.1.4'
H H 0.0000 0.0000 'International Tables Vol C Tables 4.2.6.8 and 6.1.1.4'
Cl Cl 0.1484 0.1585 'International Tables Vol C Tables 4.2.6.8 and 6.1.1.4'
Fe Fe 0.3463 0.8444 'International Tables Vol C Tables 4.2.6.8 and 6.1.1.4'
P P 0.1023 0.0942 'International Tables Vol C Tables 4.2.6.8 and 6.1.1.4'
Pd Pd -0.9988 1.0072 'International Tables Vol C Tables 4.2.6.8 and 6.1.1.4'
O O 0.0106 0.0060 'International Tables Vol C Tables 4.2.6.8 and 6.1.1.4'

loop_
_geom_angle_atom_site_label_1
_geom_angle_atom_site_label_2
_geom_angle_atom_site_label_3
_geom_angle
C51_1 Pd1_1 C50_1 37.2(4)
C51_1 Pd1_1 C49_1 67.2(4)
C50_1 Pd1_1 C49_1 37.3(4)
C51_1 Pd1_1 Cl1_1 151.3(3)
C50_1 Pd1_1 Cl1_1 118.3(4)
C49_1 Pd1_1 Cl1_1 84.5(3)
C51_1 Pd1_1 P1_1 104.2(3)
C50_1 Pd1_1 P1_1 133.7(4)
C49_1 Pd1_1 P1_1 170.9(3)
Cl1_1 Pd1_1 P1_1 104.28(9)
C36_1 P1_1 C41_1 107.6(4)
C36_1 P1_1 C45_1 100.5(4)
C41_1 P1_1 C45_1 110.1(4)
C36_1 P1_1 Pd1_1 118.1(3)
C41_1 P1_1 Pd1_1 114.5(3)
C45_1 P1_1 Pd1_1 104.8(3)
C39_1 Fe1_1 C38_1 40.4(4)
C39_1 Fe1_1 C4_1 131.0(4)
C38_1 Fe1_1 C4_1 168.0(4)
C39_1 Fe1_1 C5_1 102.9(4)
C38_1 Fe1_1 C5_1 127.8(4)
C4_1 Fe1_1 C5_1 40.6(3)
C39_1 Fe1_1 C40_1 39.8(3)
C38_1 Fe1_1 C40_1 67.0(4)
C4_1 Fe1_1 C40_1 111.8(3)
C5_1 Fe1_1 C40_1 110.9(3)
C39_1 Fe1_1 C1_1 106.5(4)
C38_1 Fe1_1 C1_1 103.8(3)
C4_1 Fe1_1 C1_1 68.8(3)
C5_1 Fe1_1 C1_1 41.2(3)
C40_1 Fe1_1 C1_1 138.5(3)
C39_1 Fe1_1 C2_1 139.2(4)
C38_1 Fe1_1 C2_1 112.6(4)
C4_1 Fe1_1 C2_1 68.3(3)
C5_1 Fe1_1 C2_1 68.3(3)
C40_1 Fe1_1 C2_1 178.8(4)
C1_1 Fe1_1 C2_1 40.3(3)
C39_1 Fe1_1 C37_1 67.4(4)
C38_1 Fe1_1 C37_1 39.6(3)
C4_1 Fe1_1 C37_1 152.0(4)
C5_1 Fe1_1 C37_1 167.4(4)
C40_1 Fe1_1 C37_1 67.2(3)
C1_1 Fe1_1 C37_1 131.9(3)
C2_1 Fe1_1 C37_1 113.3(3)
C39_1 Fe1_1 C3_1 170.5(4)
C38_1 Fe1_1 C3_1 146.6(4)
C4_1 Fe1_1 C3_1 40.6(3)
C5_1 Fe1_1 C3_1 67.7(3)
C40_1 Fe1_1 C3_1 141.0(4)
C1_1 Fe1_1 C3_1 67.5(3)
C2_1 Fe1_1 C3_1 39.9(3)
C37_1 Fe1_1 C3_1 122.1(4)
C39_1 Fe1_1 C36_1 67.5(4)
C38_1 Fe1_1 C36_1 67.1(3)
C4_1 Fe1_1 C36_1 120.4(3)
C5_1 Fe1_1 C36_1 145.3(3)
C40_1 Fe1_1 C36_1 40.3(3)
C1_1 Fe1_1 C36_1 170.8(3)
C2_1 Fe1_1 C36_1 140.8(3)
C37_1 Fe1_1 C36_1 40.1(3)
C3_1 Fe1_1 C36_1 119.3(3)
C2_1 C1_1 C5_1 107.6(7)
C2_1 C1_1 C6_1 126.4(8)
C5_1 C1_1 C6_1 125.7(8)
C2_1 C1_1 Fe1_1 70.4(5)
C5_1 C1_1 Fe1_1 69.3(5)
C6_1 C1_1 Fe1_1 130.5(6)
C1_1 C2_1 C3_1 108.4(7)
C1_1 C2_1 C12_1 124.7(8)
C3_1 C2_1 C12_1 126.4(8)
C1_1 C2_1 Fe1_1 69.3(5)
C3_1 C2_1 Fe1_1 70.8(4)
C12_1 C2_1 Fe1_1 132.1(6)
C2_1 C3_1 C4_1 108.4(7)
C2_1 C3_1 C18_1 125.4(8)
C4_1 C3_1 C18_1 125.8(8)
C2_1 C3_1 Fe1_1 69.3(4)
C4_1 C3_1 Fe1_1 68.5(4)
C18_1 C3_1 Fe1_1 133.4(6)
C5_1 C4_1 C3_1 107.5(7)
C5_1 C4_1 C24_1 123.2(8)
C3_1 C4_1 C24_1 128.9(8)
C5_1 C4_1 Fe1_1 69.7(5)
C3_1 C4_1 Fe1_1 70.9(4)
C24_1 C4_1 Fe1_1 129.6(5)
C4_1 C5_1 C1_1 108.0(7)
C4_1 C5_1 C30_1 125.5(8)
C1_1 C5_1 C30_1 126.2(8)
C4_1 C5_1 Fe1_1 69.8(5)
C1_1 C5_1 Fe1_1 69.5(5)
C30_1 C5_1 Fe1_1 131.6(5)
C7_1 C6_1 C11_1 117.1(8)
C7_1 C6_1 C1_1 122.9(8)
C11_1 C6_1 C1_1 119.9(8)
C8_1 C7_1 C6_1 121.0(8)
C8_1 C7_1 H7_1 119.5
C6_1 C7_1 H7_1 119.5
C9_1 C8_1 C7_1 121.2(9)
C9_1 C8_1 H8_1 119.4
C7_1 C8_1 H8_1 119.4
C8_1 C9_1 C10_1 119.4(10)
C8_1 C9_1 H9_1 120.3
C10_1 C9_1 H9_1 120.3
C11_1 C10_1 C9_1 120.7(9)
C11_1 C10_1 H10_1 119.7
C9_1 C10_1 H10_1 119.7
C10_1 C11_1 C6_1 120.7(9)
C10_1 C11_1 H11_1 119.7
C6_1 C11_1 H11_1 119.7
C17_1 C12_1 C13_1 118.9(8)
C17_1 C12_1 C2_1 118.9(8)
C13_1 C12_1 C2_1 122.1(8)
C14_1 C13_1 C12_1 119.5(9)
C14_1 C13_1 H13_1 120.3
C12_1 C13_1 H13_1 120.3
C15_1 C14_1 C13_1 121.8(9)
C15_1 C14_1 H14_1 119.1
C13_1 C14_1 H14_1 119.1
C14_1 C15_1 C16_1 118.9(9)
C14_1 C15_1 H15_1 120.6
C16_1 C15_1 H15_1 120.6
C17_1 C16_1 C15_1 119.6(9)
C17_1 C16_1 H16_1 120.2
C15_1 C16_1 H16_1 120.2
C12_1 C17_1 C16_1 121.3(8)
C12_1 C17_1 H17_1 119.4
C16_1 C17_1 H17_1 119.4
C19_1 C18_1 C23_1 116.6(8)
C19_1 C18_1 C3_1 122.0(8)
C23_1 C18_1 C3_1 121.2(8)
C20_1 C19_1 C18_1 122.4(8)
C20_1 C19_1 H19_1 118.8
C18_1 C19_1 H19_1 118.8
C21_1 C20_1 C19_1 120.1(9)
C21_1 C20_1 H20_1 119.9
C19_1 C20_1 H20_1 119.9
C22_1 C21_1 C20_1 119.5(9)
C22_1 C21_1 H21_1 120.3
C20_1 C21_1 H21_1 120.3
C21_1 C22_1 C23_1 120.7(8)
C21_1 C22_1 H22_1 119.6
C23_1 C22_1 H22_1 119.6
C22_1 C23_1 C18_1 120.7(8)
C22_1 C23_1 H23_1 119.7
C18_1 C23_1 H23_1 119.7
C25_1 C24_1 C29_1 117.5(8)
C25_1 C24_1 C4_1 122.7(8)
C29_1 C24_1 C4_1 119.7(8)
C24_1 C25_1 C26_1 121.5(9)
C24_1 C25_1 H25_1 119.3
C26_1 C25_1 H25_1 119.3
C27_1 C26_1 C25_1 120.3(9)
C27_1 C26_1 H26_1 119.9
C25_1 C26_1 H26_1 119.9
C26_1 C27_1 C28_1 119.9(9)
C26_1 C27_1 H27_1 120.0
C28_1 C27_1 H27_1 120.0
C29_1 C28_1 C27_1 120.0(9)
C29_1 C28_1 H28_1 120.0
C27_1 C28_1 H28_1 120.0
C28_1 C29_1 C24_1 120.7(9)
C28_1 C29_1 H29_1 119.6
C24_1 C29_1 H29_1 119.6
C31_1 C30_1 C35_1 118.2(8)
C31_1 C30_1 C5_1 121.7(8)
C35_1 C30_1 C5_1 120.0(8)
C32_1 C31_1 C30_1 120.6(9)
C32_1 C31_1 H31_1 119.7
C30_1 C31_1 H31_1 119.7
C31_1 C32_1 C33_1 120.4(9)
C31_1 C32_1 H32_1 119.8
C33_1 C32_1 H32_1 119.8
C34_1 C33_1 C32_1 119.3(9)
C34_1 C33_1 H33_1 120.3
C32_1 C33_1 H33_1 120.3
C35_1 C34_1 C33_1 119.4(9)
C35_1 C34_1 H34_1 120.3
C33_1 C34_1 H34_1 120.3
C34_1 C35_1 C30_1 122.1(9)
C34_1 C35_1 H35_1 118.9
C30_1 C35_1 H35_1 118.9
C37_1 C36_1 C40_1 104.9(8)
C37_1 C36_1 P1_1 131.1(7)
C40_1 C36_1 P1_1 119.2(7)
C37_1 C36_1 Fe1_1 68.2(4)
C40_1 C36_1 Fe1_1 67.1(5)
P1_1 C36_1 Fe1_1 147.0(4)
C38_1 C37_1 C36_1 108.6(8)
C38_1 C37_1 Fe1_1 68.8(5)
C36_1 C37_1 Fe1_1 71.8(5)
C38_1 C37_1 H37_1 125.7
C36_1 C37_1 H37_1 125.7
Fe1_1 C37_1 H37_1 125.7
C37_1 C38_1 C39_1 108.8(8)
C37_1 C38_1 Fe1_1 71.6(5)
C39_1 C38_1 Fe1_1 69.4(5)
C37_1 C38_1 H38_1 125.6
C39_1 C38_1 H38_1 125.6
Fe1_1 C38_1 H38_1 125.6
C40_1 C39_1 C38_1 107.9(9)
C40_1 C39_1 Fe1_1 70.9(5)
C38_1 C39_1 Fe1_1 70.2(5)
C40_1 C39_1 H39_1 126.0
C38_1 C39_1 H39_1 126.0
Fe1_1 C39_1 H39_1 126.0
C39_1 C40_1 C36_1 109.6(9)
C39_1 C40_1 Fe1_1 69.4(5)
C36_1 C40_1 Fe1_1 72.6(5)
C39_1 C40_1 H40_1 125.2
C36_1 C40_1 H40_1 125.2
Fe1_1 C40_1 H40_1 125.2
C43_1 C41_1 C44_1 110.6(7)
C43_1 C41_1 C42_1 109.0(7)
C44_1 C41_1 C42_1 108.1(7)
C43_1 C41_1 P1_1 109.9(6)
C44_1 C41_1 P1_1 113.9(6)
C42_1 C41_1 P1_1 105.0(6)
C41_1 C42_1 H42A_1 109.5
C41_1 C42_1 H42B_1 109.5
H42A_1 C42_1 H42B_1 109.5
C41_1 C42_1 H42C_1 109.5
H42A_1 C42_1 H42C_1 109.5
H42B_1 C42_1 H42C_1 109.5
C41_1 C43_1 H43A_1 109.5
C41_1 C43_1 H43B_1 109.5
H43A_1 C43_1 H43B_1 109.5
C41_1 C43_1 H43C_1 109.5
H43A_1 C43_1 H43C_1 109.5
H43B_1 C43_1 H43C_1 109.5
C41_1 C44_1 H44A_1 109.5
C41_1 C44_1 H44B_1 109.5
H44A_1 C44_1 H44B_1 109.5
C41_1 C44_1 H44C_1 109.5
H44A_1 C44_1 H44C_1 109.5
H44B_1 C44_1 H44C_1 109.5
C47_1 C45_1 C48_1 108.2(8)
C47_1 C45_1 C46_1 109.6(7)
C48_1 C45_1 C46_1 108.6(7)
C47_1 C45_1 P1_1 114.6(6)
C48_1 C45_1 P1_1 107.7(6)
C46_1 C45_1 P1_1 108.0(6)
C45_1 C46_1 H46A_1 109.5
C45_1 C46_1 H46B_1 109.5
H46A_1 C46_1 H46B_1 109.5
C45_1 C46_1 H46C_1 109.5
H46A_1 C46_1 H46C_1 109.5
H46B_1 C46_1 H46C_1 109.5
C45_1 C47_1 H47A_1 109.5
C45_1 C47_1 H47B_1 109.5
H47A_1 C47_1 H47B_1 109.5
C45_1 C47_1 H47C_1 109.5
H47A_1 C47_1 H47C_1 109.5
H47B_1 C47_1 H47C_1 109.5
C45_1 C48_1 H48A_1 109.5
C45_1 C48_1 H48B_1 109.5
H48A_1 C48_1 H48B_1 109.5
C45_1 C48_1 H48C_1 109.5
H48A_1 C48_1 H48C_1 109.5
H48B_1 C48_1 H48C_1 109.5
C50_1 C49_1 Pd1_1 70.4(6)
C50_1 C49_1 H49A_1 116.6
Pd1_1 C49_1 H49A_1 116.6
C50_1 C49_1 H49B_1 116.6
Pd1_1 C49_1 H49B_1 116.6
H49A_1 C49_1 H49B_1 113.6
C51_1 C50_1 C49_1 120.2(12)
C51_1 C50_1 Pd1_1 70.8(6)
C49_1 C50_1 Pd1_1 72.3(7)
C51_1 C50_1 H50_1 119.4
C49_1 C50_1 H50_1 119.4
Pd1_1 C50_1 H50_1 119.4
C50_1 C51_1 Pd1_1 72.0(7)
C50_1 C51_1 H51A_1 116.4
Pd1_1 C51_1 H51A_1 116.4
C50_1 C51_1 H51B_1 116.4
Pd1_1 C51_1 H51B_1 116.4
H51A_1 C51_1 H51B_1 113.4
C40_2 Fe1_2 C39_2 40.4(4)
C40_2 Fe1_2 C5_2 111.8(4)
C39_2 Fe1_2 C5_2 100.5(4)
C40_2 Fe1_2 C38_2 67.3(4)
C39_2 Fe1_2 C38_2 40.2(4)
C5_2 Fe1_2 C38_2 123.6(4)
C40_2 Fe1_2 C4_2 140.5(4)
C39_2 Fe1_2 C4_2 106.4(4)
C5_2 Fe1_2 C4_2 41.2(3)
C38_2 Fe1_2 C4_2 101.6(4)
C40_2 Fe1_2 C1_2 110.6(4)
C39_2 Fe1_2 C1_2 127.8(4)
C5_2 Fe1_2 C1_2 41.1(3)
C38_2 Fe1_2 C1_2 163.9(4)
C4_2 Fe1_2 C1_2 69.4(3)
C40_2 Fe1_2 C37_2 66.9(4)
C39_2 Fe1_2 C37_2 67.6(4)
C5_2 Fe1_2 C37_2 163.7(4)
C38_2 Fe1_2 C37_2 40.2(4)
C4_2 Fe1_2 C37_2 129.3(4)
C1_2 Fe1_2 C37_2 155.1(4)
C40_2 Fe1_2 C3_2 177.8(4)
C39_2 Fe1_2 C3_2 141.8(4)
C5_2 Fe1_2 C3_2 68.7(3)
C38_2 Fe1_2 C3_2 114.4(4)
C4_2 Fe1_2 C3_2 41.2(3)
C1_2 Fe1_2 C3_2 68.2(3)
C37_2 Fe1_2 C3_2 113.3(4)
C40_2 Fe1_2 C2_2 138.1(4)
C39_2 Fe1_2 C2_2 167.8(4)
C5_2 Fe1_2 C2_2 68.2(3)
C38_2 Fe1_2 C2_2 150.1(4)
C4_2 Fe1_2 C2_2 68.4(3)
C1_2 Fe1_2 C2_2 40.4(3)
C37_2 Fe1_2 C2_2 124.4(4)
C3_2 Fe1_2 C2_2 39.8(3)
C40_2 Fe1_2 C36_2 39.6(3)
C39_2 Fe1_2 C36_2 67.6(4)
C5_2 Fe1_2 C36_2 147.3(3)
C38_2 Fe1_2 C36_2 67.5(4)
C4_2 Fe1_2 C36_2 168.7(3)
C1_2 Fe1_2 C36_2 121.9(3)
C37_2 Fe1_2 C36_2 40.0(3)
C3_2 Fe1_2 C36_2 139.2(4)
C2_2 Fe1_2 C36_2 119.3(3)
C36_2 P1_2 C41_2 108.0(4)
C36_2 P1_2 C45_2 100.0(4)
C41_2 P1_2 C45_2 112.4(5)
C36_2 P1_2 Pd1_2 118.5(3)
C41_2 P1_2 Pd1_2 112.1(4)
C45_2 P1_2 Pd1_2 105.3(3)
C50_2 Pd1_2 C49_2 40.7(6)
C50_2 Pd1_2 C51_2 34.1(6)
C49_2 Pd1_2 C51_2 68.3(5)
C50_2 Pd1_2 Cl1_2 119.6(6)
C49_2 Pd1_2 Cl1_2 84.6(5)
C51_2 Pd1_2 Cl1_2 152.6(2)
C50_2 Pd1_2 P1_2 133.8(6)
C49_2 Pd1_2 P1_2 172.1(5)
C51_2 Pd1_2 P1_2 104.4(2)
Cl1_2 Pd1_2 P1_2 102.80(12)
C5_2 C1_2 C2_2 107.9(8)
C5_2 C1_2 C6_2 124.0(8)
C2_2 C1_2 C6_2 127.5(8)
C5_2 C1_2 Fe1_2 69.0(5)
C2_2 C1_2 Fe1_2 71.8(5)
C6_2 C1_2 Fe1_2 131.2(6)
C3_2 C2_2 C1_2 108.1(8)
C3_2 C2_2 C12_2 124.7(8)
C1_2 C2_2 C12_2 126.7(8)
C3_2 C2_2 Fe1_2 69.0(4)
C1_2 C2_2 Fe1_2 67.8(5)
C12_2 C2_2 Fe1_2 135.1(6)
C2_2 C3_2 C4_2 108.7(8)
C2_2 C3_2 C18_2 125.5(8)
C4_2 C3_2 C18_2 125.3(8)
C2_2 C3_2 Fe1_2 71.2(5)
C4_2 C3_2 Fe1_2 68.4(5)
C18_2 C3_2 Fe1_2 132.0(6)
C5_2 C4_2 C3_2 106.7(7)
C5_2 C4_2 C24_2 126.0(8)
C3_2 C4_2 C24_2 127.2(8)
C5_2 C4_2 Fe1_2 69.0(5)
C3_2 C4_2 Fe1_2 70.4(5)
C24_2 C4_2 Fe1_2 127.3(6)
C1_2 C5_2 C4_2 108.5(7)
C1_2 C5_2 C30_2 124.4(8)
C4_2 C5_2 C30_2 126.8(8)
C1_2 C5_2 Fe1_2 69.9(5)
C4_2 C5_2 Fe1_2 69.8(5)
C30_2 C5_2 Fe1_2 130.5(6)
C7_2 C6_2 C11_2 117.9(8)
C7_2 C6_2 C1_2 119.3(8)
C11_2 C6_2 C1_2 122.7(8)
C8_2 C7_2 C6_2 121.9(9)
C8_2 C7_2 H7_2 119.0
C6_2 C7_2 H7_2 119.0
C7_2 C8_2 C9_2 119.0(9)
C7_2 C8_2 H8_2 120.5
C9_2 C8_2 H8_2 120.5
C10_2 C9_2 C8_2 120.4(9)
C10_2 C9_2 H9_2 119.8
C8_2 C9_2 H9_2 119.8
C9_2 C10_2 C11_2 120.9(9)
C9_2 C10_2 H10_2 119.6
C11_2 C10_2 H10_2 119.6
C10_2 C11_2 C6_2 119.9(8)
C10_2 C11_2 H11_2 120.0
C6_2 C11_2 H11_2 120.0
C17_2 C12_2 C13_2 117.0(8)
C17_2 C12_2 C2_2 121.8(8)
C13_2 C12_2 C2_2 121.1(8)
C14_2 C13_2 C12_2 121.8(9)
C14_2 C13_2 H13_2 119.1
C12_2 C13_2 H13_2 119.1
C15_2 C14_2 C13_2 120.6(10)
C15_2 C14_2 H14_2 119.7
C13_2 C14_2 H14_2 119.7
C14_2 C15_2 C16_2 119.6(9)
C14_2 C15_2 H15_2 120.2
C16_2 C15_2 H15_2 120.2
C15_2 C16_2 C17_2 120.1(9)
C15_2 C16_2 H16_2 119.9
C17_2 C16_2 H16_2 119.9
C12_2 C17_2 C16_2 120.8(9)
C12_2 C17_2 H17_2 119.6
C16_2 C17_2 H17_2 119.6
C23_2 C18_2 C19_2 117.7(9)
C23_2 C18_2 C3_2 123.4(8)
C19_2 C18_2 C3_2 118.9(8)
C20_2 C19_2 C18_2 121.8(9)
C20_2 C19_2 H19_2 119.1
C18_2 C19_2 H19_2 119.1
C19_2 C20_2 C21_2 120.8(9)
C19_2 C20_2 H20_2 119.6
C21_2 C20_2 H20_2 119.6
C20_2 C21_2 C22_2 117.9(9)
C20_2 C21_2 H21_2 121.1
C22_2 C21_2 H21_2 121.1
C21_2 C22_2 C23_2 121.7(9)
C21_2 C22_2 H22_2 119.1
C23_2 C22_2 H22_2 119.1
C18_2 C23_2 C22_2 119.8(9)
C18_2 C23_2 H23_2 120.1
C22_2 C23_2 H23_2 120.1
C25_2 C24_2 C29_2 118.0(9)
C25_2 C24_2 C4_2 120.5(8)
C29_2 C24_2 C4_2 121.4(8)
C26_2 C25_2 C24_2 120.2(9)
C26_2 C25_2 H25_2 119.9
C24_2 C25_2 H25_2 119.9
C25_2 C26_2 C27_2 121.7(10)
C25_2 C26_2 H26_2 119.1
C27_2 C26_2 H26_2 119.1
C28_2 C27_2 C26_2 118.5(10)
C28_2 C27_2 H27_2 120.7
C26_2 C27_2 H27_2 120.7
C29_2 C28_2 C27_2 121.3(10)
C29_2 C28_2 H28_2 119.3
C27_2 C28_2 H28_2 119.3
C28_2 C29_2 C24_2 120.3(9)
C28_2 C29_2 H29_2 119.9
C24_2 C29_2 H29_2 119.9
C31_2 C30_2 C35_2 117.2(9)
C31_2 C30_2 C5_2 119.2(8)
C35_2 C30_2 C5_2 123.5(8)
C30_2 C31_2 C32_2 121.2(9)
C30_2 C31_2 H31_2 119.4
C32_2 C31_2 H31_2 119.4
C33_2 C32_2 C31_2 120.1(10)
C33_2 C32_2 H32_2 120.0
C31_2 C32_2 H32_2 120.0
C32_2 C33_2 C34_2 120.1(10)
C32_2 C33_2 H33_2 119.9
C34_2 C33_2 H33_2 119.9
C35_2 C34_2 C33_2 119.9(10)
C35_2 C34_2 H34_2 120.0
C33_2 C34_2 H34_2 120.0
C34_2 C35_2 C30_2 121.5(9)
C34_2 C35_2 H35_2 119.3
C30_2 C35_2 H35_2 119.3
C40_2 C36_2 C37_2 104.9(8)
C40_2 C36_2 P1_2 121.6(7)
C37_2 C36_2 P1_2 129.4(7)
C40_2 C36_2 Fe1_2 66.5(5)
C37_2 C36_2 Fe1_2 67.6(5)
P1_2 C36_2 Fe1_2 147.1(5)
C38_2 C37_2 C36_2 109.0(9)
C38_2 C37_2 Fe1_2 69.1(5)
C36_2 C37_2 Fe1_2 72.5(5)
C38_2 C37_2 H37_2 125.5
C36_2 C37_2 H37_2 125.5
Fe1_2 C37_2 H37_2 125.5
C39_2 C38_2 C37_2 108.2(9)
C39_2 C38_2 Fe1_2 69.6(5)
C37_2 C38_2 Fe1_2 70.7(5)
C39_2 C38_2 H38_2 125.9
C37_2 C38_2 H38_2 125.9
Fe1_2 C38_2 H38_2 125.9
C38_2 C39_2 C40_2 107.1(9)
C38_2 C39_2 Fe1_2 70.2(5)
C40_2 C39_2 Fe1_2 69.6(5)
C38_2 C39_2 H39_2 126.4
C40_2 C39_2 H39_2 126.4
Fe1_2 C39_2 H39_2 126.4
C39_2 C40_2 C36_2 110.7(9)
C39_2 C40_2 Fe1_2 69.9(5)
C36_2 C40_2 Fe1_2 73.9(5)
C39_2 C40_2 H40_2 124.6
C36_2 C40_2 H40_2 124.6
Fe1_2 C40_2 H40_2 124.6
C42_2 C41_2 C43_2 109.6(9)
C42_2 C41_2 C44_2 109.7(8)
C43_2 C41_2 C44_2 108.0(9)
C42_2 C41_2 P1_2 104.5(7)
C43_2 C41_2 P1_2 111.5(7)
C44_2 C41_2 P1_2 113.4(7)
C41_2 C42_2 H42A_2 109.5
C41_2 C42_2 H42B_2 109.5
H42A_2 C42_2 H42B_2 109.5
C41_2 C42_2 H42C_2 109.5
H42A_2 C42_2 H42C_2 109.5
H42B_2 C42_2 H42C_2 109.5
C41_2 C43_2 H43A_2 109.5
C41_2 C43_2 H43B_2 109.5
H43A_2 C43_2 H43B_2 109.5
C41_2 C43_2 H43C_2 109.5
H43A_2 C43_2 H43C_2 109.5
H43B_2 C43_2 H43C_2 109.5
C41_2 C44_2 H44A_2 109.5
C41_2 C44_2 H44B_2 109.5
H44A_2 C44_2 H44B_2 109.5
C41_2 C44_2 H44C_2 109.5
H44A_2 C44_2 H44C_2 109.5
H44B_2 C44_2 H44C_2 109.5
C48_2 C45_2 C47_2 108.7(9)
C48_2 C45_2 C46_2 108.2(9)
C47_2 C45_2 C46_2 110.6(8)
C48_2 C45_2 P1_2 107.2(6)
C47_2 C45_2 P1_2 113.9(7)
C46_2 C45_2 P1_2 107.9(7)
C45_2 C46_2 H46A_2 109.5
C45_2 C46_2 H46B_2 109.5
H46A_2 C46_2 H46B_2 109.5
C45_2 C46_2 H46C_2 109.5
H46A_2 C46_2 H46C_2 109.5
H46B_2 C46_2 H46C_2 109.5
C45_2 C47_2 H47A_2 109.5
C45_2 C47_2 H47B_2 109.5
H47A_2 C47_2 H47B_2 109.5
C45_2 C47_2 H47C_2 109.5
H47A_2 C47_2 H47C_2 109.5
H47B_2 C47_2 H47C_2 109.5
C45_2 C48_2 H48A_2 109.5
C45_2 C48_2 H48B_2 109.5
H48A_2 C48_2 H48B_2 109.5
C45_2 C48_2 H48C_2 109.5
H48A_2 C48_2 H48C_2 109.5
H48B_2 C48_2 H48C_2 109.5
C50_2 C49_2 Pd1_2 67.7(7)
C50_2 C49_2 H49C_2 116.9
Pd1_2 C49_2 H49C_2 116.9
C50_2 C49_2 H49D_2 116.9
Pd1_2 C49_2 H49D_2 116.9
H49C_2 C49_2 H49D_2 113.9
C51_2 C50_2 C49_2 125.3(14)
C51_2 C50_2 Pd1_2 76.1(9)
C49_2 C50_2 Pd1_2 71.6(7)
C51_2 C50_2 H50_2 116.9
C49_2 C50_2 H50_2 116.9
Pd1_2 C50_2 H50_2 116.9
C50_2 C51_2 Pd1_2 69.8(7)
C50_2 C51_2 H51A_2 116.7
Pd1_2 C51_2 H51A_2 116.7
C50_2 C51_2 H51B_2 116.7
Pd1_2 C51_2 H51B_2 116.7
H51A_2 C51_2 H51B_2 113.7
O54 C53 C52 129(2)
O54 C53 H53A 105.0
C52 C53 H53A 104.9
O54 C53 H53B 105.1
C52 C53 H53B 105.2
H53A C53 H53B 105.9
C53 O54 C55 146(2)
O54 C55 C56 122.6(19)
O54 C55 H55A 106.6
C56 C55 H55A 106.6
O54 C55 H55B 106.8
C56 C55 H55B 106.8
H55A C55 H55B 106.6

loop_
_geom_bond_atom_site_label_1
_geom_bond_atom_site_label_2
_geom_bond_distance
Pd1_1 C51_1 2.130(10)
Pd1_1 C50_1 2.145(10)
Pd1_1 C49_1 2.169(10)
Pd1_1 Cl1_1 2.380(3)
Pd1_1 P1_1 2.386(2)
P1_1 C36_1 1.836(9)
P1_1 C41_1 1.903(8)
P1_1 C45_1 1.926(8)
Fe1_1 C39_1 2.047(8)
Fe1_1 C38_1 2.058(9)
Fe1_1 C4_1 2.067(8)
Fe1_1 C5_1 2.065(8)
Fe1_1 C40_1 2.067(8)
Fe1_1 C1_1 2.067(8)
Fe1_1 C2_1 2.081(8)
Fe1_1 C37_1 2.094(8)
Fe1_1 C3_1 2.100(8)
Fe1_1 C36_1 2.142(8)
C1_1 C2_1 1.430(11)
C1_1 C5_1 1.455(11)
C1_1 C6_1 1.485(12)
C2_1 C3_1 1.426(11)
C2_1 C12_1 1.495(12)
C3_1 C4_1 1.446(11)
C3_1 C18_1 1.483(12)
C4_1 C5_1 1.432(11)
C4_1 C24_1 1.479(11)
C5_1 C30_1 1.498(12)
C6_1 C7_1 1.386(12)
C6_1 C11_1 1.397(12)
C7_1 C8_1 1.372(12)
C7_1 H7_1 0.9500
C8_1 C9_1 1.340(12)
C8_1 H8_1 0.9500
C9_1 C10_1 1.375(13)
C9_1 H9_1 0.9500
C10_1 C11_1 1.366(13)
C10_1 H10_1 0.9500
C11_1 H11_1 0.9500
C12_1 C17_1 1.374(11)
C12_1 C13_1 1.385(11)
C13_1 C14_1 1.377(12)
C13_1 H13_1 0.9500
C14_1 C15_1 1.362(13)
C14_1 H14_1 0.9500
C15_1 C16_1 1.389(13)
C15_1 H15_1 0.9500
C16_1 C17_1 1.375(12)
C16_1 H16_1 0.9500
C17_1 H17_1 0.9500
C18_1 C19_1 1.395(12)
C18_1 C23_1 1.402(12)
C19_1 C20_1 1.370(12)
C19_1 H19_1 0.9500
C20_1 C21_1 1.376(12)
C20_1 H20_1 0.9500
C21_1 C22_1 1.367(12)
C21_1 H21_1 0.9500
C22_1 C23_1 1.393(12)
C22_1 H22_1 0.9500
C23_1 H23_1 0.9500
C24_1 C25_1 1.380(12)
C24_1 C29_1 1.391(11)
C25_1 C26_1 1.381(12)
C25_1 H25_1 0.9500
C26_1 C27_1 1.352(12)
C26_1 H26_1 0.9500
C27_1 C28_1 1.377(13)
C27_1 H27_1 0.9500
C28_1 C29_1 1.383(12)
C28_1 H28_1 0.9500
C29_1 H29_1 0.9500
C30_1 C31_1 1.382(11)
C30_1 C35_1 1.397(12)
C31_1 C32_1 1.368(12)
C31_1 H31_1 0.9500
C32_1 C33_1 1.392(13)
C32_1 H32_1 0.9500
C33_1 C34_1 1.395(13)
C33_1 H33_1 0.9500
C34_1 C35_1 1.348(12)
C34_1 H34_1 0.9500
C35_1 H35_1 0.9500
C36_1 C37_1 1.452(11)
C36_1 C40_1 1.452(12)
C37_1 C38_1 1.408(12)
C37_1 H37_1 1.0000
C38_1 C39_1 1.418(13)
C38_1 H38_1 1.0000
C39_1 C40_1 1.399(13)
C39_1 H39_1 1.0000
C40_1 H40_1 1.0000
C41_1 C43_1 1.516(12)
C41_1 C44_1 1.534(11)
C41_1 C42_1 1.541(11)
C42_1 H42A_1 0.9800
C42_1 H42B_1 0.9800
C42_1 H42C_1 0.9800
C43_1 H43A_1 0.9800
C43_1 H43B_1 0.9800
C43_1 H43C_1 0.9800
C44_1 H44A_1 0.9800
C44_1 H44B_1 0.9800
C44_1 H44C_1 0.9800
C45_1 C47_1 1.492(12)
C45_1 C48_1 1.522(12)
C45_1 C46_1 1.545(12)
C46_1 H46A_1 0.9800
C46_1 H46B_1 0.9800
C46_1 H46C_1 0.9800
C47_1 H47A_1 0.9800
C47_1 H47B_1 0.9800
C47_1 H47C_1 0.9800
C48_1 H48A_1 0.9800
C48_1 H48B_1 0.9800
C48_1 H48C_1 0.9800
C49_1 C50_1 1.380(16)
C49_1 H49A_1 0.9900
C49_1 H49B_1 0.9900
C50_1 C51_1 1.365(15)
C50_1 H50_1 1.0000
C51_1 H51A_1 0.9900
C51_1 H51B_1 0.9900
Fe1_2 C40_2 2.044(9)
Fe1_2 C39_2 2.048(9)
Fe1_2 C5_2 2.057(8)
Fe1_2 C38_2 2.056(9)
Fe1_2 C4_2 2.067(9)
Fe1_2 C1_2 2.069(8)
Fe1_2 C37_2 2.076(9)
Fe1_2 C3_2 2.093(8)
Fe1_2 C2_2 2.122(8)
Fe1_2 C36_2 2.142(8)
P1_2 C36_2 1.838(9)
P1_2 C41_2 1.889(10)
P1_2 C45_2 1.904(9)
P1_2 Pd1_2 2.400(3)
Pd1_2 C50_2 2.140(13)
Pd1_2 C49_2 2.195(12)
Pd1_2 C51_2 2.214(9)
Pd1_2 Cl1_2 2.363(3)
C1_2 C5_2 1.449(11)
C1_2 C2_2 1.449(12)
C1_2 C6_2 1.474(12)
C2_2 C3_2 1.435(12)
C2_2 C12_2 1.481(12)
C3_2 C4_2 1.464(12)
C3_2 C18_2 1.480(12)
C4_2 C5_2 1.453(12)
C4_2 C24_2 1.496(12)
C5_2 C30_2 1.475(11)
C6_2 C7_2 1.379(12)
C6_2 C11_2 1.391(12)
C7_2 C8_2 1.370(12)
C7_2 H7_2 0.9500
C8_2 C9_2 1.370(12)
C8_2 H8_2 0.9500
C9_2 C10_2 1.360(12)
C9_2 H9_2 0.9500
C10_2 C11_2 1.372(12)
C10_2 H10_2 0.9500
C11_2 H11_2 0.9500
C12_2 C17_2 1.390(12)
C12_2 C13_2 1.395(12)
C13_2 C14_2 1.366(12)
C13_2 H13_2 0.9500
C14_2 C15_2 1.367(13)
C14_2 H14_2 0.9500
C15_2 C16_2 1.369(13)
C15_2 H15_2 0.9500
C16_2 C17_2 1.397(12)
C16_2 H16_2 0.9500
C17_2 H17_2 0.9500
C18_2 C23_2 1.381(12)
C18_2 C19_2 1.395(11)
C19_2 C20_2 1.363(12)
C19_2 H19_2 0.9500
C20_2 C21_2 1.372(12)
C20_2 H20_2 0.9500
C21_2 C22_2 1.384(13)
C21_2 H21_2 0.9500
C22_2 C23_2 1.389(13)
C22_2 H22_2 0.9500
C23_2 H23_2 0.9500
C24_2 C25_2 1.406(12)
C24_2 C29_2 1.409(12)
C25_2 C26_2 1.348(13)
C25_2 H25_2 0.9500
C26_2 C27_2 1.391(14)
C26_2 H26_2 0.9500
C27_2 C28_2 1.373(14)
C27_2 H27_2 0.9500
C28_2 C29_2 1.362(13)
C28_2 H28_2 0.9500
C29_2 H29_2 0.9500
C30_2 C31_2 1.394(12)
C30_2 C35_2 1.404(12)
C31_2 C32_2 1.390(13)
C31_2 H31_2 0.9500
C32_2 C33_2 1.359(13)
C32_2 H32_2 0.9500
C33_2 C34_2 1.393(14)
C33_2 H33_2 0.9500
C34_2 C35_2 1.366(13)
C34_2 H34_2 0.9500
C35_2 H35_2 0.9500
C36_2 C40_2 1.421(12)
C36_2 C37_2 1.443(12)
C37_2 C38_2 1.421(13)
C37_2 H37_2 1.0000
C38_2 C39_2 1.411(13)
C38_2 H38_2 1.0000
C39_2 C40_2 1.414(13)
C39_2 H39_2 1.0000
C40_2 H40_2 1.0000
C41_2 C42_2 1.516(13)
C41_2 C43_2 1.524(13)
C41_2 C44_2 1.553(14)
C42_2 H42A_2 0.9800
C42_2 H42B_2 0.9800
C42_2 H42C_2 0.9800
C43_2 H43A_2 0.9800
C43_2 H43B_2 0.9800
C43_2 H43C_2 0.9800
C44_2 H44A_2 0.9800
C44_2 H44B_2 0.9800
C44_2 H44C_2 0.9800
C45_2 C48_2 1.535(13)
C45_2 C47_2 1.540(14)
C45_2 C46_2 1.542(13)
C46_2 H46A_2 0.9800
C46_2 H46B_2 0.9800
C46_2 H46C_2 0.9800
C47_2 H47A_2 0.9800
C47_2 H47B_2 0.9800
C47_2 H47C_2 0.9800
C48_2 H48A_2 0.9800
C48_2 H48B_2 0.9800
C48_2 H48C_2 0.9800
C49_2 C50_2 1.51(2)
C49_2 H49C_2 0.9900
C49_2 H49D_2 0.9900
C50_2 C51_2 1.28(2)
C50_2 H50_2 1.0000
C51_2 H51A_2 0.9900
C51_2 H51B_2 0.9900
C52 C53 1.475(18)
C52 H52A 0.9800
C52 H52B 0.9800
C52 H52C 0.9800
C53 O54 1.345(17)
C53 H53A 0.9900
C53 H53B 0.9900
O54 C55 1.420(16)
C55 C56 1.509(19)
C55 H55A 0.9900
C55 H55B 0.9900
C56 H56A 0.9800
C56 H56B 0.9800
C56 H56C 0.9800

loop_
_geom_torsion_atom_site_label_1
_geom_torsion_atom_site_label_2
_geom_torsion_atom_site_label_3
_geom_torsion_atom_site_label_4
_geom_torsion
C51_1 Pd1_1 P1_1 C36_1 -33.9(4)
C50_1 Pd1_1 P1_1 C36_1 -60.6(6)
C49_1 Pd1_1 P1_1 C36_1 -53(2)
Cl1_1 Pd1_1 P1_1 C36_1 142.6(3)
C51_1 Pd1_1 P1_1 C41_1 -162.3(4)
C50_1 Pd1_1 P1_1 C41_1 171.1(6)
C49_1 Pd1_1 P1_1 C41_1 179(100)
Cl1_1 Pd1_1 P1_1 C41_1 14.3(3)
C51_1 Pd1_1 P1_1 C45_1 76.9(4)
C50_1 Pd1_1 P1_1 C45_1 50.3(6)
C49_1 Pd1_1 P1_1 C45_1 58(2)
Cl1_1 Pd1_1 P1_1 C45_1 -106.5(3)
C39_1 Fe1_1 C1_1 C2_1 150.6(5)
C38_1 Fe1_1 C1_1 C2_1 108.8(5)
C4_1 Fe1_1 C1_1 C2_1 -81.1(5)
C5_1 Fe1_1 C1_1 C2_1 -118.6(7)
C40_1 Fe1_1 C1_1 C2_1 179.6(5)
C37_1 Fe1_1 C1_1 C2_1 76.4(6)
C3_1 Fe1_1 C1_1 C2_1 -37.2(5)
C36_1 Fe1_1 C1_1 C2_1 102(2)
C39_1 Fe1_1 C1_1 C5_1 -90.8(6)
C38_1 Fe1_1 C1_1 C5_1 -132.7(5)
C4_1 Fe1_1 C1_1 C5_1 37.5(5)
C40_1 Fe1_1 C1_1 C5_1 -61.9(7)
C2_1 Fe1_1 C1_1 C5_1 118.6(7)
C37_1 Fe1_1 C1_1 C5_1 -165.0(5)
C3_1 Fe1_1 C1_1 C5_1 81.3(5)
C36_1 Fe1_1 C1_1 C5_1 -139(2)
C39_1 Fe1_1 C1_1 C6_1 29.0(9)
C38_1 Fe1_1 C1_1 C6_1 -12.8(9)
C4_1 Fe1_1 C1_1 C6_1 157.3(9)
C5_1 Fe1_1 C1_1 C6_1 119.8(10)
C40_1 Fe1_1 C1_1 C6_1 57.9(10)
C2_1 Fe1_1 C1_1 C6_1 -121.6(10)
C37_1 Fe1_1 C1_1 C6_1 -45.2(10)
C3_1 Fe1_1 C1_1 C6_1 -158.8(9)
C36_1 Fe1_1 C1_1 C6_1 -19(3)
C5_1 C1_1 C2_1 C3_1 0.7(9)
C6_1 C1_1 C2_1 C3_1 -173.4(7)
Fe1_1 C1_1 C2_1 C3_1 60.2(5)
C5_1 C1_1 C2_1 C12_1 172.9(7)
C6_1 C1_1 C2_1 C12_1 -1.2(13)
Fe1_1 C1_1 C2_1 C12_1 -127.6(8)
C5_1 C1_1 C2_1 Fe1_1 -59.5(5)
C6_1 C1_1 C2_1 Fe1_1 126.4(8)
C39_1 Fe1_1 C2_1 C1_1 -46.1(8)
C38_1 Fe1_1 C2_1 C1_1 -84.8(6)
C4_1 Fe1_1 C2_1 C1_1 82.3(5)
C5_1 Fe1_1 C2_1 C1_1 38.5(5)
C40_1 Fe1_1 C2_1 C1_1 -14(17)
C37_1 Fe1_1 C2_1 C1_1 -128.0(5)
C3_1 Fe1_1 C2_1 C1_1 119.3(7)
C36_1 Fe1_1 C2_1 C1_1 -165.8(5)
C39_1 Fe1_1 C2_1 C3_1 -165.4(6)
C38_1 Fe1_1 C2_1 C3_1 155.9(5)
C4_1 Fe1_1 C2_1 C3_1 -37.0(5)
C5_1 Fe1_1 C2_1 C3_1 -80.8(5)
C40_1 Fe1_1 C2_1 C3_1 -133(16)
C1_1 Fe1_1 C2_1 C3_1 -119.3(7)
C37_1 Fe1_1 C2_1 C3_1 112.7(5)
C36_1 Fe1_1 C2_1 C3_1 74.9(7)
C39_1 Fe1_1 C2_1 C12_1 72.5(10)
C38_1 Fe1_1 C2_1 C12_1 33.8(9)
C4_1 Fe1_1 C2_1 C12_1 -159.1(9)
C5_1 Fe1_1 C2_1 C12_1 157.1(9)
C40_1 Fe1_1 C2_1 C12_1 105(16)
C1_1 Fe1_1 C2_1 C12_1 118.6(10)
C37_1 Fe1_1 C2_1 C12_1 -9.4(9)
C3_1 Fe1_1 C2_1 C12_1 -122.1(10)
C36_1 Fe1_1 C2_1 C12_1 -47.2(10)
C1_1 C2_1 C3_1 C4_1 -1.9(9)
C12_1 C2_1 C3_1 C4_1 -174.0(7)
Fe1_1 C2_1 C3_1 C4_1 57.4(5)
C1_1 C2_1 C3_1 C18_1 171.4(7)
C12_1 C2_1 C3_1 C18_1 -0.6(13)
Fe1_1 C2_1 C3_1 C18_1 -129.3(8)
C1_1 C2_1 C3_1 Fe1_1 -59.3(5)
C12_1 C2_1 C3_1 Fe1_1 128.7(8)
C39_1 Fe1_1 C3_1 C2_1 90(2)
C38_1 Fe1_1 C3_1 C2_1 -43.2(8)
C4_1 Fe1_1 C3_1 C2_1 120.8(7)
C5_1 Fe1_1 C3_1 C2_1 82.4(5)
C40_1 Fe1_1 C3_1 C2_1 178.6(5)
C1_1 Fe1_1 C3_1 C2_1 37.6(5)
C37_1 Fe1_1 C3_1 C2_1 -88.7(6)
C36_1 Fe1_1 C3_1 C2_1 -135.6(5)
C39_1 Fe1_1 C3_1 C4_1 -31(3)
C38_1 Fe1_1 C3_1 C4_1 -164.0(6)
C5_1 Fe1_1 C3_1 C4_1 -38.4(5)
C40_1 Fe1_1 C3_1 C4_1 57.8(7)
C1_1 Fe1_1 C3_1 C4_1 -83.1(5)
C2_1 Fe1_1 C3_1 C4_1 -120.8(7)
C37_1 Fe1_1 C3_1 C4_1 150.5(5)
C36_1 Fe1_1 C3_1 C4_1 103.6(5)
C39_1 Fe1_1 C3_1 C18_1 -150(2)
C38_1 Fe1_1 C3_1 C18_1 76.5(11)
C4_1 Fe1_1 C3_1 C18_1 -119.5(10)
C5_1 Fe1_1 C3_1 C18_1 -157.9(9)
C40_1 Fe1_1 C3_1 C18_1 -61.7(10)
C1_1 Fe1_1 C3_1 C18_1 157.3(9)
C2_1 Fe1_1 C3_1 C18_1 119.7(10)
C37_1 Fe1_1 C3_1 C18_1 31.0(10)
C36_1 Fe1_1 C3_1 C18_1 -15.9(10)
C2_1 C3_1 C4_1 C5_1 2.4(9)
C18_1 C3_1 C4_1 C5_1 -170.9(7)
Fe1_1 C3_1 C4_1 C5_1 60.3(5)
C2_1 C3_1 C4_1 C24_1 176.1(7)
C18_1 C3_1 C4_1 C24_1 2.8(13)
Fe1_1 C3_1 C4_1 C24_1 -125.9(8)
C2_1 C3_1 C4_1 Fe1_1 -57.9(5)
C18_1 C3_1 C4_1 Fe1_1 128.8(8)
C39_1 Fe1_1 C4_1 C5_1 55.7(6)
C38_1 Fe1_1 C4_1 C5_1 15.2(19)
C40_1 Fe1_1 C4_1 C5_1 97.1(5)
C1_1 Fe1_1 C4_1 C5_1 -38.1(5)
C2_1 Fe1_1 C4_1 C5_1 -81.5(5)
C37_1 Fe1_1 C4_1 C5_1 179.3(7)
C3_1 Fe1_1 C4_1 C5_1 -117.9(7)
C36_1 Fe1_1 C4_1 C5_1 141.3(5)
C39_1 Fe1_1 C4_1 C3_1 173.6(5)
C38_1 Fe1_1 C4_1 C3_1 133.0(17)
C5_1 Fe1_1 C4_1 C3_1 117.9(7)
C40_1 Fe1_1 C4_1 C3_1 -145.0(5)
C1_1 Fe1_1 C4_1 C3_1 79.8(5)
C2_1 Fe1_1 C4_1 C3_1 36.3(5)
C37_1 Fe1_1 C4_1 C3_1 -62.8(9)
C36_1 Fe1_1 C4_1 C3_1 -100.8(5)
C39_1 Fe1_1 C4_1 C24_1 -61.2(9)
C38_1 Fe1_1 C4_1 C24_1 -101.7(18)
C5_1 Fe1_1 C4_1 C24_1 -116.9(10)
C40_1 Fe1_1 C4_1 C24_1 -19.7(9)
C1_1 Fe1_1 C4_1 C24_1 -154.9(9)
C2_1 Fe1_1 C4_1 C24_1 161.6(9)
C37_1 Fe1_1 C4_1 C24_1 62.4(11)
C3_1 Fe1_1 C4_1 C24_1 125.2(10)
C36_1 Fe1_1 C4_1 C24_1 24.4(9)
C3_1 C4_1 C5_1 C1_1 -2.0(8)
C24_1 C4_1 C5_1 C1_1 -176.1(7)
Fe1_1 C4_1 C5_1 C1_1 59.2(5)
C3_1 C4_1 C5_1 C30_1 171.5(7)
C24_1 C4_1 C5_1 C30_1 -2.7(12)
Fe1_1 C4_1 C5_1 C30_1 -127.4(8)
C3_1 C4_1 C5_1 Fe1_1 -61.2(5)
C24_1 C4_1 C5_1 Fe1_1 124.7(7)
C2_1 C1_1 C5_1 C4_1 0.8(9)
C6_1 C1_1 C5_1 C4_1 175.0(7)
Fe1_1 C1_1 C5_1 C4_1 -59.4(5)
C2_1 C1_1 C5_1 C30_1 -172.6(7)
C6_1 C1_1 C5_1 C30_1 1.6(12)
Fe1_1 C1_1 C5_1 C30_1 127.2(8)
C2_1 C1_1 C5_1 Fe1_1 60.2(5)
C6_1 C1_1 C5_1 Fe1_1 -125.6(8)
C39_1 Fe1_1 C5_1 C4_1 -140.3(5)
C38_1 Fe1_1 C5_1 C4_1 -176.1(5)
C40_1 Fe1_1 C5_1 C4_1 -99.5(5)
C1_1 Fe1_1 C5_1 C4_1 119.3(7)
C2_1 Fe1_1 C5_1 C4_1 81.6(5)
C37_1 Fe1_1 C5_1 C4_1 -178.5(14)
C3_1 Fe1_1 C5_1 C4_1 38.4(5)
C36_1 Fe1_1 C5_1 C4_1 -71.3(7)
C39_1 Fe1_1 C5_1 C1_1 100.4(5)
C38_1 Fe1_1 C5_1 C1_1 64.7(6)
C4_1 Fe1_1 C5_1 C1_1 -119.3(7)
C40_1 Fe1_1 C5_1 C1_1 141.2(5)
C2_1 Fe1_1 C5_1 C1_1 -37.7(5)
C37_1 Fe1_1 C5_1 C1_1 62.3(17)
C3_1 Fe1_1 C5_1 C1_1 -80.8(5)
C36_1 Fe1_1 C5_1 C1_1 169.4(5)
C39_1 Fe1_1 C5_1 C30_1 -20.2(9)
C38_1 Fe1_1 C5_1 C30_1 -56.0(10)
C4_1 Fe1_1 C5_1 C30_1 120.0(10)
C40_1 Fe1_1 C5_1 C30_1 20.6(9)
C1_1 Fe1_1 C5_1 C30_1 -120.7(10)
C2_1 Fe1_1 C5_1 C30_1 -158.4(9)
C37_1 Fe1_1 C5_1 C30_1 -58.4(19)
C3_1 Fe1_1 C5_1 C30_1 158.5(9)
C36_1 Fe1_1 C5_1 C30_1 48.8(11)
C2_1 C1_1 C6_1 C7_1 -141.3(9)
C5_1 C1_1 C6_1 C7_1 45.7(12)
Fe1_1 C1_1 C6_1 C7_1 -46.7(12)
C2_1 C1_1 C6_1 C11_1 42.7(12)
C5_1 C1_1 C6_1 C11_1 -130.3(9)
Fe1_1 C1_1 C6_1 C11_1 137.4(8)
C11_1 C6_1 C7_1 C8_1 -1.8(13)
C1_1 C6_1 C7_1 C8_1 -177.9(8)
C6_1 C7_1 C8_1 C9_1 1.0(14)
C7_1 C8_1 C9_1 C10_1 0.7(15)
C8_1 C9_1 C10_1 C11_1 -1.5(16)
C9_1 C10_1 C11_1 C6_1 0.7(16)
C7_1 C6_1 C11_1 C10_1 1.0(14)
C1_1 C6_1 C11_1 C10_1 177.2(9)
C1_1 C2_1 C12_1 C17_1 -112.9(9)
C3_1 C2_1 C12_1 C17_1 57.9(12)
Fe1_1 C2_1 C12_1 C17_1 154.5(7)
C1_1 C2_1 C12_1 C13_1 64.1(12)
C3_1 C2_1 C12_1 C13_1 -125.1(9)
Fe1_1 C2_1 C12_1 C13_1 -28.5(13)
C17_1 C12_1 C13_1 C14_1 0.3(13)
C2_1 C12_1 C13_1 C14_1 -176.7(8)
C12_1 C13_1 C14_1 C15_1 -1.4(14)
C13_1 C14_1 C15_1 C16_1 0.9(15)
C14_1 C15_1 C16_1 C17_1 0.8(14)
C13_1 C12_1 C17_1 C16_1 1.3(13)
C2_1 C12_1 C17_1 C16_1 178.4(8)
C15_1 C16_1 C17_1 C12_1 -1.9(14)
C2_1 C3_1 C18_1 C19_1 33.8(12)
C4_1 C3_1 C18_1 C19_1 -153.9(8)
Fe1_1 C3_1 C18_1 C19_1 -60.5(12)
C2_1 C3_1 C18_1 C23_1 -140.8(9)
C4_1 C3_1 C18_1 C23_1 31.5(12)
Fe1_1 C3_1 C18_1 C23_1 124.9(8)
C23_1 C18_1 C19_1 C20_1 -2.0(12)
C3_1 C18_1 C19_1 C20_1 -176.8(8)
C18_1 C19_1 C20_1 C21_1 0.1(13)
C19_1 C20_1 C21_1 C22_1 1.2(14)
C20_1 C21_1 C22_1 C23_1 -0.5(13)
C21_1 C22_1 C23_1 C18_1 -1.5(13)
C19_1 C18_1 C23_1 C22_1 2.6(12)
C3_1 C18_1 C23_1 C22_1 177.5(8)
C5_1 C4_1 C24_1 C25_1 -112.5(10)
C3_1 C4_1 C24_1 C25_1 74.7(12)
Fe1_1 C4_1 C24_1 C25_1 -22.3(13)
C5_1 C4_1 C24_1 C29_1 65.4(11)
C3_1 C4_1 C24_1 C29_1 -107.4(10)
Fe1_1 C4_1 C24_1 C29_1 155.5(7)
C29_1 C24_1 C25_1 C26_1 0.9(13)
C4_1 C24_1 C25_1 C26_1 178.8(8)
C24_1 C25_1 C26_1 C27_1 1.3(15)
C25_1 C26_1 C27_1 C28_1 -2.2(15)
C26_1 C27_1 C28_1 C29_1 0.9(15)
C27_1 C28_1 C29_1 C24_1 1.3(14)
C25_1 C24_1 C29_1 C28_1 -2.2(13)
C4_1 C24_1 C29_1 C28_1 179.9(8)
C4_1 C5_1 C30_1 C31_1 53.5(11)
C1_1 C5_1 C30_1 C31_1 -134.2(9)
Fe1_1 C5_1 C30_1 C31_1 -40.3(12)
C4_1 C5_1 C30_1 C35_1 -123.0(9)
C1_1 C5_1 C30_1 C35_1 49.3(12)
Fe1_1 C5_1 C30_1 C35_1 143.2(7)
C35_1 C30_1 C31_1 C32_1 1.4(13)
C5_1 C30_1 C31_1 C32_1 -175.2(8)
C30_1 C31_1 C32_1 C33_1 -0.7(15)
C31_1 C32_1 C33_1 C34_1 0.6(15)
C32_1 C33_1 C34_1 C35_1 -1.1(15)
C33_1 C34_1 C35_1 C30_1 1.8(14)
C31_1 C30_1 C35_1 C34_1 -1.9(13)
C5_1 C30_1 C35_1 C34_1 174.7(8)
C41_1 P1_1 C36_1 C37_1 -56.6(8)
C45_1 P1_1 C36_1 C37_1 58.6(8)
Pd1_1 P1_1 C36_1 C37_1 171.8(7)
C41_1 P1_1 C36_1 C40_1 151.8(6)
C45_1 P1_1 C36_1 C40_1 -93.0(7)
Pd1_1 P1_1 C36_1 C40_1 20.2(7)
C41_1 P1_1 C36_1 Fe1_1 59.4(10)
C45_1 P1_1 C36_1 Fe1_1 174.6(9)
Pd1_1 P1_1 C36_1 Fe1_1 -72.1(10)
C39_1 Fe1_1 C36_1 C37_1 -81.1(6)
C38_1 Fe1_1 C36_1 C37_1 -37.2(5)
C4_1 Fe1_1 C36_1 C37_1 153.3(5)
C5_1 Fe1_1 C36_1 C37_1 -161.1(6)
C40_1 Fe1_1 C36_1 C37_1 -118.1(7)
C1_1 Fe1_1 C36_1 C37_1 -30(2)
C2_1 Fe1_1 C36_1 C37_1 61.0(7)
C3_1 Fe1_1 C36_1 C37_1 106.2(5)
C39_1 Fe1_1 C36_1 C40_1 37.0(6)
C38_1 Fe1_1 C36_1 C40_1 80.9(6)
C4_1 Fe1_1 C36_1 C40_1 -88.6(6)
C5_1 Fe1_1 C36_1 C40_1 -43.0(8)
C1_1 Fe1_1 C36_1 C40_1 88(2)
C2_1 Fe1_1 C36_1 C40_1 179.1(6)
C37_1 Fe1_1 C36_1 C40_1 118.1(7)
C3_1 Fe1_1 C36_1 C40_1 -135.7(5)
C39_1 Fe1_1 C36_1 P1_1 145.7(11)
C38_1 Fe1_1 C36_1 P1_1 -170.3(11)
C4_1 Fe1_1 C36_1 P1_1 20.2(11)
C5_1 Fe1_1 C36_1 P1_1 65.7(12)
C40_1 Fe1_1 C36_1 P1_1 108.7(11)
C1_1 Fe1_1 C36_1 P1_1 -163.6(16)
C2_1 Fe1_1 C36_1 P1_1 -72.2(11)
C37_1 Fe1_1 C36_1 P1_1 -133.2(12)
C3_1 Fe1_1 C36_1 P1_1 -26.9(11)
C40_1 C36_1 C37_1 C38_1 1.9(8)
P1_1 C36_1 C37_1 C38_1 -152.7(7)
Fe1_1 C36_1 C37_1 C38_1 59.1(5)
C40_1 C36_1 C37_1 Fe1_1 -57.2(5)
P1_1 C36_1 C37_1 Fe1_1 148.2(7)
C39_1 Fe1_1 C37_1 C38_1 -37.8(6)
C4_1 Fe1_1 C37_1 C38_1 -174.9(7)
C5_1 Fe1_1 C37_1 C38_1 3.0(18)
C40_1 Fe1_1 C37_1 C38_1 -81.0(6)
C1_1 Fe1_1 C37_1 C38_1 54.5(7)
C2_1 Fe1_1 C37_1 C38_1 97.8(6)
C3_1 Fe1_1 C37_1 C38_1 142.0(6)
C36_1 Fe1_1 C37_1 C38_1 -119.3(8)
C39_1 Fe1_1 C37_1 C36_1 81.5(6)
C38_1 Fe1_1 C37_1 C36_1 119.3(8)
C4_1 Fe1_1 C37_1 C36_1 -55.6(9)
C5_1 Fe1_1 C37_1 C36_1 122.2(15)
C40_1 Fe1_1 C37_1 C36_1 38.2(5)
C1_1 Fe1_1 C37_1 C36_1 173.8(5)
C2_1 Fe1_1 C37_1 C36_1 -143.0(5)
C3_1 Fe1_1 C37_1 C36_1 -98.7(6)
C36_1 C37_1 C38_1 C39_1 -1.3(9)
Fe1_1 C37_1 C38_1 C39_1 59.6(6)
C36_1 C37_1 C38_1 Fe1_1 -61.0(5)
C39_1 Fe1_1 C38_1 C37_1 119.3(8)
C4_1 Fe1_1 C38_1 C37_1 168.4(15)
C5_1 Fe1_1 C38_1 C37_1 -179.2(5)
C40_1 Fe1_1 C38_1 C37_1 81.5(6)
C1_1 Fe1_1 C38_1 C37_1 -141.4(5)
C2_1 Fe1_1 C38_1 C37_1 -99.8(6)
C3_1 Fe1_1 C38_1 C37_1 -71.4(8)
C36_1 Fe1_1 C38_1 C37_1 37.6(5)
C4_1 Fe1_1 C38_1 C39_1 49.1(19)
C5_1 Fe1_1 C38_1 C39_1 61.6(7)
C40_1 Fe1_1 C38_1 C39_1 -37.8(5)
C1_1 Fe1_1 C38_1 C39_1 99.4(6)
C2_1 Fe1_1 C38_1 C39_1 141.0(6)
C37_1 Fe1_1 C38_1 C39_1 -119.3(8)
C3_1 Fe1_1 C38_1 C39_1 169.3(6)
C36_1 Fe1_1 C38_1 C39_1 -81.7(6)
C37_1 C38_1 C39_1 C40_1 0.2(10)
Fe1_1 C38_1 C39_1 C40_1 61.1(6)
C37_1 C38_1 C39_1 Fe1_1 -61.0(6)
C38_1 Fe1_1 C39_1 C40_1 -118.1(8)
C4_1 Fe1_1 C39_1 C40_1 73.9(7)
C5_1 Fe1_1 C39_1 C40_1 107.4(6)
C1_1 Fe1_1 C39_1 C40_1 149.9(6)
C2_1 Fe1_1 C39_1 C40_1 179.0(5)
C37_1 Fe1_1 C39_1 C40_1 -81.0(6)
C3_1 Fe1_1 C39_1 C40_1 100(2)
C36_1 Fe1_1 C39_1 C40_1 -37.5(5)
C4_1 Fe1_1 C39_1 C38_1 -168.0(5)
C5_1 Fe1_1 C39_1 C38_1 -134.5(5)
C40_1 Fe1_1 C39_1 C38_1 118.1(8)
C1_1 Fe1_1 C39_1 C38_1 -92.0(6)
C2_1 Fe1_1 C39_1 C38_1 -62.9(8)
C37_1 Fe1_1 C39_1 C38_1 37.1(5)
C3_1 Fe1_1 C39_1 C38_1 -142(2)
C36_1 Fe1_1 C39_1 C38_1 80.6(6)
C38_1 C39_1 C40_1 C36_1 1.1(9)
Fe1_1 C39_1 C40_1 C36_1 61.8(6)
C38_1 C39_1 C40_1 Fe1_1 -60.7(6)
C37_1 C36_1 C40_1 C39_1 -1.8(9)
P1_1 C36_1 C40_1 C39_1 156.4(6)
Fe1_1 C36_1 C40_1 C39_1 -59.8(6)
C37_1 C36_1 C40_1 Fe1_1 57.9(5)
P1_1 C36_1 C40_1 Fe1_1 -143.8(5)
C38_1 Fe1_1 C40_1 C39_1 38.4(6)
C4_1 Fe1_1 C40_1 C39_1 -128.7(6)
C5_1 Fe1_1 C40_1 C39_1 -85.0(7)
C1_1 Fe1_1 C40_1 C39_1 -46.5(8)
C2_1 Fe1_1 C40_1 C39_1 -33(17)
C37_1 Fe1_1 C40_1 C39_1 81.6(6)
C3_1 Fe1_1 C40_1 C39_1 -165.1(6)
C36_1 Fe1_1 C40_1 C39_1 119.6(8)
C39_1 Fe1_1 C40_1 C36_1 -119.6(8)
C38_1 Fe1_1 C40_1 C36_1 -81.2(5)
C4_1 Fe1_1 C40_1 C36_1 111.7(5)
C5_1 Fe1_1 C40_1 C36_1 155.4(5)
C1_1 Fe1_1 C40_1 C36_1 -166.1(5)
C2_1 Fe1_1 C40_1 C36_1 -152(16)
C37_1 Fe1_1 C40_1 C36_1 -38.0(5)
C3_1 Fe1_1 C40_1 C36_1 75.3(7)
C36_1 P1_1 C41_1 C43_1 162.0(6)
C45_1 P1_1 C41_1 C43_1 53.3(7)
Pd1_1 P1_1 C41_1 C43_1 -64.5(6)
C36_1 P1_1 C41_1 C44_1 37.2(7)
C45_1 P1_1 C41_1 C44_1 -71.5(7)
Pd1_1 P1_1 C41_1 C44_1 170.7(5)
C36_1 P1_1 C41_1 C42_1 -80.9(6)
C45_1 P1_1 C41_1 C42_1 170.4(5)
Pd1_1 P1_1 C41_1 C42_1 52.6(6)
C36_1 P1_1 C45_1 C47_1 -70.0(8)
C41_1 P1_1 C45_1 C47_1 43.2(8)
Pd1_1 P1_1 C45_1 C47_1 166.9(6)
C36_1 P1_1 C45_1 C48_1 50.4(7)
C41_1 P1_1 C45_1 C48_1 163.7(6)
Pd1_1 P1_1 C45_1 C48_1 -72.7(6)
C36_1 P1_1 C45_1 C46_1 167.5(6)
C41_1 P1_1 C45_1 C46_1 -79.2(7)
Pd1_1 P1_1 C45_1 C46_1 44.5(6)
C51_1 Pd1_1 C49_1 C50_1 -29.2(8)
Cl1_1 Pd1_1 C49_1 C50_1 155.7(8)
P1_1 Pd1_1 C49_1 C50_1 -9(3)
Pd1_1 C49_1 C50_1 C51_1 54.2(10)
C49_1 Pd1_1 C50_1 C51_1 -132.1(12)
Cl1_1 Pd1_1 C50_1 C51_1 -159.8(7)
P1_1 Pd1_1 C50_1 C51_1 45.9(10)
C51_1 Pd1_1 C50_1 C49_1 132.1(12)
Cl1_1 Pd1_1 C50_1 C49_1 -27.7(9)
P1_1 Pd1_1 C50_1 C49_1 177.9(6)
C49_1 C50_1 C51_1 Pd1_1 -54.9(10)
C49_1 Pd1_1 C51_1 C50_1 29.2(8)
Cl1_1 Pd1_1 C51_1 C50_1 39.3(12)
P1_1 Pd1_1 C51_1 C50_1 -147.6(8)
C36_2 P1_2 Pd1_2 C50_2 -45.0(7)
C41_2 P1_2 Pd1_2 C50_2 -171.8(7)
C45_2 P1_2 Pd1_2 C50_2 65.7(7)
C36_2 P1_2 Pd1_2 C49_2 -2(3)
C41_2 P1_2 Pd1_2 C49_2 -129(3)
C45_2 P1_2 Pd1_2 C49_2 109(3)
C36_2 P1_2 Pd1_2 C51_2 -24.9(4)
C41_2 P1_2 Pd1_2 C51_2 -151.7(4)
C45_2 P1_2 Pd1_2 C51_2 85.8(4)
C36_2 P1_2 Pd1_2 Cl1_2 158.1(3)
C41_2 P1_2 Pd1_2 Cl1_2 31.3(3)
C45_2 P1_2 Pd1_2 Cl1_2 -91.2(3)
C40_2 Fe1_2 C1_2 C5_2 100.0(5)
C39_2 Fe1_2 C1_2 C5_2 57.5(6)
C38_2 Fe1_2 C1_2 C5_2 20.6(16)
C4_2 Fe1_2 C1_2 C5_2 -37.7(5)
C37_2 Fe1_2 C1_2 C5_2 179.2(8)
C3_2 Fe1_2 C1_2 C5_2 -82.0(5)
C2_2 Fe1_2 C1_2 C5_2 -118.3(7)
C36_2 Fe1_2 C1_2 C5_2 142.6(5)
C40_2 Fe1_2 C1_2 C2_2 -141.8(5)
C39_2 Fe1_2 C1_2 C2_2 175.7(5)
C5_2 Fe1_2 C1_2 C2_2 118.3(7)
C38_2 Fe1_2 C1_2 C2_2 138.8(13)
C4_2 Fe1_2 C1_2 C2_2 80.5(5)
C37_2 Fe1_2 C1_2 C2_2 -62.6(10)
C3_2 Fe1_2 C1_2 C2_2 36.2(5)
C36_2 Fe1_2 C1_2 C2_2 -99.2(6)
C40_2 Fe1_2 C1_2 C6_2 -17.5(9)
C39_2 Fe1_2 C1_2 C6_2 -59.9(10)
C5_2 Fe1_2 C1_2 C6_2 -117.4(10)
C38_2 Fe1_2 C1_2 C6_2 -96.9(16)
C4_2 Fe1_2 C1_2 C6_2 -155.1(9)
C37_2 Fe1_2 C1_2 C6_2 61.8(13)
C3_2 Fe1_2 C1_2 C6_2 160.5(9)
C2_2 Fe1_2 C1_2 C6_2 124.3(10)
C36_2 Fe1_2 C1_2 C6_2 25.2(10)
C5_2 C1_2 C2_2 C3_2 2.5(9)
C6_2 C1_2 C2_2 C3_2 174.2(8)
Fe1_2 C1_2 C2_2 C3_2 -57.3(5)
C5_2 C1_2 C2_2 C12_2 -169.7(7)
C6_2 C1_2 C2_2 C12_2 2.1(14)
Fe1_2 C1_2 C2_2 C12_2 130.6(8)
C5_2 C1_2 C2_2 Fe1_2 59.8(5)
C6_2 C1_2 C2_2 Fe1_2 -128.5(9)
C40_2 Fe1_2 C2_2 C3_2 -178.8(6)
C39_2 Fe1_2 C2_2 C3_2 104.9(19)
C5_2 Fe1_2 C2_2 C3_2 82.4(5)
C38_2 Fe1_2 C2_2 C3_2 -37.6(9)
C4_2 Fe1_2 C2_2 C3_2 37.9(5)
C1_2 Fe1_2 C2_2 C3_2 121.0(7)
C37_2 Fe1_2 C2_2 C3_2 -85.9(6)
C36_2 Fe1_2 C2_2 C3_2 -133.0(5)
C40_2 Fe1_2 C2_2 C1_2 60.2(7)
C39_2 Fe1_2 C2_2 C1_2 -16(2)
C5_2 Fe1_2 C2_2 C1_2 -38.6(5)
C38_2 Fe1_2 C2_2 C1_2 -158.6(7)
C4_2 Fe1_2 C2_2 C1_2 -83.2(5)
C37_2 Fe1_2 C2_2 C1_2 153.1(5)
C3_2 Fe1_2 C2_2 C1_2 -121.0(7)
C36_2 Fe1_2 C2_2 C1_2 106.0(6)
C40_2 Fe1_2 C2_2 C12_2 -60.2(11)
C39_2 Fe1_2 C2_2 C12_2 -136.5(17)
C5_2 Fe1_2 C2_2 C12_2 -159.0(10)
C38_2 Fe1_2 C2_2 C12_2 81.1(12)
C4_2 Fe1_2 C2_2 C12_2 156.5(10)
C1_2 Fe1_2 C2_2 C12_2 -120.4(11)
C37_2 Fe1_2 C2_2 C12_2 32.7(11)
C3_2 Fe1_2 C2_2 C12_2 118.6(11)
C36_2 Fe1_2 C2_2 C12_2 -14.4(11)
C1_2 C2_2 C3_2 C4_2 -1.7(9)
C12_2 C2_2 C3_2 C4_2 170.6(7)
Fe1_2 C2_2 C3_2 C4_2 -58.3(5)
C1_2 C2_2 C3_2 C18_2 -174.7(8)
C12_2 C2_2 C3_2 C18_2 -2.4(13)
Fe1_2 C2_2 C3_2 C18_2 128.7(8)
C1_2 C2_2 C3_2 Fe1_2 56.6(5)
C12_2 C2_2 C3_2 Fe1_2 -131.1(8)
C40_2 Fe1_2 C3_2 C2_2 21(10)
C39_2 Fe1_2 C3_2 C2_2 -160.8(6)
C5_2 Fe1_2 C3_2 C2_2 -81.1(5)
C38_2 Fe1_2 C3_2 C2_2 160.5(5)
C4_2 Fe1_2 C3_2 C2_2 -120.0(7)
C1_2 Fe1_2 C3_2 C2_2 -36.8(5)
C37_2 Fe1_2 C3_2 C2_2 116.3(5)
C36_2 Fe1_2 C3_2 C2_2 77.4(7)
C40_2 Fe1_2 C3_2 C4_2 141(10)
C39_2 Fe1_2 C3_2 C4_2 -40.8(8)
C5_2 Fe1_2 C3_2 C4_2 38.8(5)
C38_2 Fe1_2 C3_2 C4_2 -79.6(6)
C1_2 Fe1_2 C3_2 C4_2 83.2(5)
C37_2 Fe1_2 C3_2 C4_2 -123.7(5)
C2_2 Fe1_2 C3_2 C4_2 120.0(7)
C36_2 Fe1_2 C3_2 C4_2 -162.7(5)
C40_2 Fe1_2 C3_2 C18_2 -100(10)
C39_2 Fe1_2 C3_2 C18_2 77.9(11)
C5_2 Fe1_2 C3_2 C18_2 157.6(10)
C38_2 Fe1_2 C3_2 C18_2 39.2(10)
C4_2 Fe1_2 C3_2 C18_2 118.7(11)
C1_2 Fe1_2 C3_2 C18_2 -158.1(10)
C37_2 Fe1_2 C3_2 C18_2 -5.0(10)
C2_2 Fe1_2 C3_2 C18_2 -121.3(11)
C36_2 Fe1_2 C3_2 C18_2 -43.9(11)
C2_2 C3_2 C4_2 C5_2 0.3(9)
C18_2 C3_2 C4_2 C5_2 173.4(7)
Fe1_2 C3_2 C4_2 C5_2 -59.7(5)
C2_2 C3_2 C4_2 C24_2 -177.5(7)
C18_2 C3_2 C4_2 C24_2 -4.5(13)
Fe1_2 C3_2 C4_2 C24_2 122.5(8)
C2_2 C3_2 C4_2 Fe1_2 60.0(6)
C18_2 C3_2 C4_2 Fe1_2 -127.0(8)
C40_2 Fe1_2 C4_2 C5_2 -60.1(7)
C39_2 Fe1_2 C4_2 C5_2 -87.2(5)
C38_2 Fe1_2 C4_2 C5_2 -128.5(5)
C1_2 Fe1_2 C4_2 C5_2 37.6(5)
C37_2 Fe1_2 C4_2 C5_2 -161.4(5)
C3_2 Fe1_2 C4_2 C5_2 117.7(7)
C2_2 Fe1_2 C4_2 C5_2 81.1(5)
C36_2 Fe1_2 C4_2 C5_2 -143.8(17)
C40_2 Fe1_2 C4_2 C3_2 -177.8(6)
C39_2 Fe1_2 C4_2 C3_2 155.1(5)
C5_2 Fe1_2 C4_2 C3_2 -117.7(7)
C38_2 Fe1_2 C4_2 C3_2 113.8(6)
C1_2 Fe1_2 C4_2 C3_2 -80.1(5)
C37_2 Fe1_2 C4_2 C3_2 80.9(6)
C2_2 Fe1_2 C4_2 C3_2 -36.6(5)
C36_2 Fe1_2 C4_2 C3_2 98.6(18)
C40_2 Fe1_2 C4_2 C24_2 59.8(11)
C39_2 Fe1_2 C4_2 C24_2 32.7(9)
C5_2 Fe1_2 C4_2 C24_2 119.9(10)
C38_2 Fe1_2 C4_2 C24_2 -8.5(9)
C1_2 Fe1_2 C4_2 C24_2 157.6(9)
C37_2 Fe1_2 C4_2 C24_2 -41.5(10)
C3_2 Fe1_2 C4_2 C24_2 -122.4(10)
C2_2 Fe1_2 C4_2 C24_2 -159.0(9)
C36_2 Fe1_2 C4_2 C24_2 -24(2)
C2_2 C1_2 C5_2 C4_2 -2.3(9)
C6_2 C1_2 C5_2 C4_2 -174.4(7)
Fe1_2 C1_2 C5_2 C4_2 59.3(5)
C2_2 C1_2 C5_2 C30_2 172.5(7)
C6_2 C1_2 C5_2 C30_2 0.4(12)
Fe1_2 C1_2 C5_2 C30_2 -126.0(8)
C2_2 C1_2 C5_2 Fe1_2 -61.5(5)
C6_2 C1_2 C5_2 Fe1_2 126.3(8)
C3_2 C4_2 C5_2 C1_2 1.2(9)
C24_2 C4_2 C5_2 C1_2 179.1(7)
Fe1_2 C4_2 C5_2 C1_2 -59.4(5)
C3_2 C4_2 C5_2 C30_2 -173.4(8)
C24_2 C4_2 C5_2 C30_2 4.5(13)
Fe1_2 C4_2 C5_2 C30_2 126.0(8)
C3_2 C4_2 C5_2 Fe1_2 60.6(5)
C24_2 C4_2 C5_2 Fe1_2 -121.5(8)
C40_2 Fe1_2 C5_2 C1_2 -96.7(5)
C39_2 Fe1_2 C5_2 C1_2 -137.3(5)
C38_2 Fe1_2 C5_2 C1_2 -173.3(5)
C4_2 Fe1_2 C5_2 C1_2 119.7(7)
C37_2 Fe1_2 C5_2 C1_2 -178.8(11)
C3_2 Fe1_2 C5_2 C1_2 80.9(5)
C2_2 Fe1_2 C5_2 C1_2 38.0(5)
C36_2 Fe1_2 C5_2 C1_2 -72.7(7)
C40_2 Fe1_2 C5_2 C4_2 143.6(5)
C39_2 Fe1_2 C5_2 C4_2 103.0(5)
C38_2 Fe1_2 C5_2 C4_2 67.0(6)
C1_2 Fe1_2 C5_2 C4_2 -119.7(7)
C37_2 Fe1_2 C5_2 C4_2 61.5(14)
C3_2 Fe1_2 C5_2 C4_2 -38.8(5)
C2_2 Fe1_2 C5_2 C4_2 -81.7(5)
C36_2 Fe1_2 C5_2 C4_2 167.6(6)
C40_2 Fe1_2 C5_2 C30_2 21.9(9)
C39_2 Fe1_2 C5_2 C30_2 -18.7(9)
C38_2 Fe1_2 C5_2 C30_2 -54.7(9)
C4_2 Fe1_2 C5_2 C30_2 -121.7(10)
C1_2 Fe1_2 C5_2 C30_2 118.6(10)
C37_2 Fe1_2 C5_2 C30_2 -60.2(16)
C3_2 Fe1_2 C5_2 C30_2 -160.5(9)
C2_2 Fe1_2 C5_2 C30_2 156.6(9)
C36_2 Fe1_2 C5_2 C30_2 45.9(11)
C5_2 C1_2 C6_2 C7_2 61.5(11)
C2_2 C1_2 C6_2 C7_2 -109.1(10)
Fe1_2 C1_2 C6_2 C7_2 152.4(7)
C5_2 C1_2 C6_2 C11_2 -122.1(9)
C2_2 C1_2 C6_2 C11_2 67.4(12)
Fe1_2 C1_2 C6_2 C11_2 -31.2(12)
C11_2 C6_2 C7_2 C8_2 -1.8(13)
C1_2 C6_2 C7_2 C8_2 174.8(8)
C6_2 C7_2 C8_2 C9_2 0.9(14)
C7_2 C8_2 C9_2 C10_2 0.3(14)
C8_2 C9_2 C10_2 C11_2 -0.6(14)
C9_2 C10_2 C11_2 C6_2 -0.4(13)
C7_2 C6_2 C11_2 C10_2 1.5(13)
C1_2 C6_2 C11_2 C10_2 -174.9(8)
C3_2 C2_2 C12_2 C17_2 31.5(12)
C1_2 C2_2 C12_2 C17_2 -157.7(8)
Fe1_2 C2_2 C12_2 C17_2 -63.0(12)
C3_2 C2_2 C12_2 C13_2 -145.3(8)
C1_2 C2_2 C12_2 C13_2 25.6(13)
Fe1_2 C2_2 C12_2 C13_2 120.2(9)
C17_2 C12_2 C13_2 C14_2 0.1(13)
C2_2 C12_2 C13_2 C14_2 177.0(8)
C12_2 C13_2 C14_2 C15_2 -2.0(14)
C13_2 C14_2 C15_2 C16_2 1.6(14)
C14_2 C15_2 C16_2 C17_2 0.7(14)
C13_2 C12_2 C17_2 C16_2 2.2(12)
C2_2 C12_2 C17_2 C16_2 -174.7(8)
C15_2 C16_2 C17_2 C12_2 -2.7(13)
C2_2 C3_2 C18_2 C23_2 -117.1(10)
C4_2 C3_2 C18_2 C23_2 71.0(12)
Fe1_2 C3_2 C18_2 C23_2 -20.8(14)
C2_2 C3_2 C18_2 C19_2 61.9(12)
C4_2 C3_2 C18_2 C19_2 -110.0(10)
Fe1_2 C3_2 C18_2 C19_2 158.2(7)
C23_2 C18_2 C19_2 C20_2 2.9(14)
C3_2 C18_2 C19_2 C20_2 -176.1(9)
C18_2 C19_2 C20_2 C21_2 -5.2(15)
C19_2 C20_2 C21_2 C22_2 5.0(15)
C20_2 C21_2 C22_2 C23_2 -2.7(15)
C19_2 C18_2 C23_2 C22_2 -0.7(13)
C3_2 C18_2 C23_2 C22_2 178.3(9)
C21_2 C22_2 C23_2 C18_2 0.6(15)
C5_2 C4_2 C24_2 C25_2 -140.4(9)
C3_2 C4_2 C24_2 C25_2 37.1(12)
Fe1_2 C4_2 C24_2 C25_2 129.8(8)
C5_2 C4_2 C24_2 C29_2 36.0(12)
C3_2 C4_2 C24_2 C29_2 -146.6(9)
Fe1_2 C4_2 C24_2 C29_2 -53.8(12)
C29_2 C24_2 C25_2 C26_2 -0.3(13)
C4_2 C24_2 C25_2 C26_2 176.1(8)
C24_2 C25_2 C26_2 C27_2 -0.3(14)
C25_2 C26_2 C27_2 C28_2 1.4(15)
C26_2 C27_2 C28_2 C29_2 -1.9(15)
C27_2 C28_2 C29_2 C24_2 1.3(15)
C25_2 C24_2 C29_2 C28_2 -0.1(13)
C4_2 C24_2 C29_2 C28_2 -176.6(8)
C1_2 C5_2 C30_2 C31_2 -121.4(9)
C4_2 C5_2 C30_2 C31_2 52.4(12)
Fe1_2 C5_2 C30_2 C31_2 146.5(7)
C1_2 C5_2 C30_2 C35_2 54.6(12)
C4_2 C5_2 C30_2 C35_2 -131.6(9)
Fe1_2 C5_2 C30_2 C35_2 -37.5(12)
C35_2 C30_2 C31_2 C32_2 3.0(13)
C5_2 C30_2 C31_2 C32_2 179.2(8)
C30_2 C31_2 C32_2 C33_2 -1.1(14)
C31_2 C32_2 C33_2 C34_2 -0.6(15)
C32_2 C33_2 C34_2 C35_2 0.3(15)
C33_2 C34_2 C35_2 C30_2 1.8(15)
C31_2 C30_2 C35_2 C34_2 -3.4(13)
C5_2 C30_2 C35_2 C34_2 -179.4(8)
C41_2 P1_2 C36_2 C40_2 151.7(7)
C45_2 P1_2 C36_2 C40_2 -90.6(8)
Pd1_2 P1_2 C36_2 C40_2 22.9(8)
C41_2 P1_2 C36_2 C37_2 -54.6(9)
C45_2 P1_2 C36_2 C37_2 63.1(8)
Pd1_2 P1_2 C36_2 C37_2 176.7(6)
C41_2 P1_2 C36_2 Fe1_2 56.6(11)
C45_2 P1_2 C36_2 Fe1_2 174.2(9)
Pd1_2 P1_2 C36_2 Fe1_2 -72.2(10)
C39_2 Fe1_2 C36_2 C40_2 37.5(6)
C5_2 Fe1_2 C36_2 C40_2 -36.3(9)
C38_2 Fe1_2 C36_2 C40_2 81.2(6)
C4_2 Fe1_2 C36_2 C40_2 97.4(19)
C1_2 Fe1_2 C36_2 C40_2 -84.1(6)
C37_2 Fe1_2 C36_2 C40_2 118.9(8)
C3_2 Fe1_2 C36_2 C40_2 -177.1(6)
C2_2 Fe1_2 C36_2 C40_2 -131.3(6)
C40_2 Fe1_2 C36_2 C37_2 -118.9(8)
C39_2 Fe1_2 C36_2 C37_2 -81.4(6)
C5_2 Fe1_2 C36_2 C37_2 -155.2(6)
C38_2 Fe1_2 C36_2 C37_2 -37.7(5)
C4_2 Fe1_2 C36_2 C37_2 -21(2)
C1_2 Fe1_2 C36_2 C37_2 157.0(5)
C3_2 Fe1_2 C36_2 C37_2 64.0(7)
C2_2 Fe1_2 C36_2 C37_2 109.8(6)
C40_2 Fe1_2 C36_2 P1_2 112.3(12)
C39_2 Fe1_2 C36_2 P1_2 149.9(11)
C5_2 Fe1_2 C36_2 P1_2 76.0(12)
C38_2 Fe1_2 C36_2 P1_2 -166.4(11)
C4_2 Fe1_2 C36_2 P1_2 -150.2(15)
C1_2 Fe1_2 C36_2 P1_2 28.3(12)
C37_2 Fe1_2 C36_2 P1_2 -128.8(13)
C3_2 Fe1_2 C36_2 P1_2 -64.8(12)
C2_2 Fe1_2 C36_2 P1_2 -19.0(11)
C40_2 C36_2 C37_2 C38_2 3.6(9)
P1_2 C36_2 C37_2 C38_2 -153.5(7)
Fe1_2 C36_2 C37_2 C38_2 59.7(6)
C40_2 C36_2 C37_2 Fe1_2 -56.2(5)
P1_2 C36_2 C37_2 Fe1_2 146.8(7)
C40_2 Fe1_2 C37_2 C38_2 -81.7(6)
C39_2 Fe1_2 C37_2 C38_2 -37.7(6)
C5_2 Fe1_2 C37_2 C38_2 7.1(15)
C4_2 Fe1_2 C37_2 C38_2 55.6(7)
C1_2 Fe1_2 C37_2 C38_2 -171.0(8)
C3_2 Fe1_2 C37_2 C38_2 100.7(6)
C2_2 Fe1_2 C37_2 C38_2 144.8(6)
C36_2 Fe1_2 C37_2 C38_2 -119.1(8)
C40_2 Fe1_2 C37_2 C36_2 37.4(5)
C39_2 Fe1_2 C37_2 C36_2 81.4(6)
C5_2 Fe1_2 C37_2 C36_2 126.1(12)
C38_2 Fe1_2 C37_2 C36_2 119.1(8)
C4_2 Fe1_2 C37_2 C36_2 174.7(5)
C1_2 Fe1_2 C37_2 C36_2 -52.0(10)
C3_2 Fe1_2 C37_2 C36_2 -140.2(5)
C2_2 Fe1_2 C37_2 C36_2 -96.2(6)
C36_2 C37_2 C38_2 C39_2 -2.1(9)
Fe1_2 C37_2 C38_2 C39_2 59.7(6)
C36_2 C37_2 C38_2 Fe1_2 -61.8(6)
C40_2 Fe1_2 C38_2 C39_2 -38.4(6)
C5_2 Fe1_2 C38_2 C39_2 63.5(7)
C4_2 Fe1_2 C38_2 C39_2 101.7(6)
C1_2 Fe1_2 C38_2 C39_2 47.4(16)
C37_2 Fe1_2 C38_2 C39_2 -118.9(8)
C3_2 Fe1_2 C38_2 C39_2 143.2(6)
C2_2 Fe1_2 C38_2 C39_2 168.5(7)
C36_2 Fe1_2 C38_2 C39_2 -81.5(6)
C40_2 Fe1_2 C38_2 C37_2 80.5(6)
C39_2 Fe1_2 C38_2 C37_2 118.9(8)
C5_2 Fe1_2 C38_2 C37_2 -177.6(5)
C4_2 Fe1_2 C38_2 C37_2 -139.3(6)
C1_2 Fe1_2 C38_2 C37_2 166.3(12)
C3_2 Fe1_2 C38_2 C37_2 -97.9(6)
C2_2 Fe1_2 C38_2 C37_2 -72.6(9)
C36_2 Fe1_2 C38_2 C37_2 37.5(5)
C37_2 C38_2 C39_2 C40_2 -0.3(9)
Fe1_2 C38_2 C39_2 C40_2 60.1(6)
C37_2 C38_2 C39_2 Fe1_2 -60.4(6)
C40_2 Fe1_2 C39_2 C38_2 117.9(8)
C5_2 Fe1_2 C39_2 C38_2 -130.7(6)
C4_2 Fe1_2 C39_2 C38_2 -88.7(6)
C1_2 Fe1_2 C39_2 C38_2 -165.1(6)
C37_2 Fe1_2 C39_2 C38_2 37.7(6)
C3_2 Fe1_2 C39_2 C38_2 -62.0(8)
C2_2 Fe1_2 C39_2 C38_2 -151.9(17)
C36_2 Fe1_2 C39_2 C38_2 81.1(6)
C5_2 Fe1_2 C39_2 C40_2 111.4(6)
C38_2 Fe1_2 C39_2 C40_2 -117.9(8)
C4_2 Fe1_2 C39_2 C40_2 153.5(6)
C1_2 Fe1_2 C39_2 C40_2 77.1(7)
C37_2 Fe1_2 C39_2 C40_2 -80.2(6)
C3_2 Fe1_2 C39_2 C40_2 -179.9(6)
C2_2 Fe1_2 C39_2 C40_2 90.2(19)
C36_2 Fe1_2 C39_2 C40_2 -36.7(6)
C38_2 C39_2 C40_2 C36_2 2.6(10)
Fe1_2 C39_2 C40_2 C36_2 63.1(6)
C38_2 C39_2 C40_2 Fe1_2 -60.5(6)
C37_2 C36_2 C40_2 C39_2 -3.8(9)
P1_2 C36_2 C40_2 C39_2 155.5(6)
Fe1_2 C36_2 C40_2 C39_2 -60.6(6)
C37_2 C36_2 C40_2 Fe1_2 56.9(5)
P1_2 C36_2 C40_2 Fe1_2 -143.9(6)
C5_2 Fe1_2 C40_2 C39_2 -80.4(7)
C38_2 Fe1_2 C40_2 C39_2 38.2(6)
C4_2 Fe1_2 C40_2 C39_2 -42.4(9)
C1_2 Fe1_2 C40_2 C39_2 -124.6(6)
C37_2 Fe1_2 C40_2 C39_2 82.1(6)
C3_2 Fe1_2 C40_2 C39_2 178(100)
C2_2 Fe1_2 C40_2 C39_2 -161.6(6)
C36_2 Fe1_2 C40_2 C39_2 119.8(9)
C39_2 Fe1_2 C40_2 C36_2 -119.8(9)
C5_2 Fe1_2 C40_2 C36_2 159.8(5)
C38_2 Fe1_2 C40_2 C36_2 -81.6(6)
C4_2 Fe1_2 C40_2 C36_2 -162.1(5)
C1_2 Fe1_2 C40_2 C36_2 115.6(6)
C37_2 Fe1_2 C40_2 C36_2 -37.7(5)
C3_2 Fe1_2 C40_2 C36_2 58(10)
C2_2 Fe1_2 C40_2 C36_2 78.6(7)
C36_2 P1_2 C41_2 C42_2 -86.6(7)
C45_2 P1_2 C41_2 C42_2 164.0(6)
Pd1_2 P1_2 C41_2 C42_2 45.7(7)
C36_2 P1_2 C41_2 C43_2 155.1(8)
C45_2 P1_2 C41_2 C43_2 45.7(10)
Pd1_2 P1_2 C41_2 C43_2 -72.6(8)
C36_2 P1_2 C41_2 C44_2 32.9(8)
C45_2 P1_2 C41_2 C44_2 -76.5(8)
Pd1_2 P1_2 C41_2 C44_2 165.1(6)
C36_2 P1_2 C45_2 C48_2 53.5(8)
C41_2 P1_2 C45_2 C48_2 167.8(7)
Pd1_2 P1_2 C45_2 C48_2 -69.9(7)
C36_2 P1_2 C45_2 C47_2 -66.9(8)
C41_2 P1_2 C45_2 C47_2 47.4(9)
Pd1_2 P1_2 C45_2 C47_2 169.7(7)
C36_2 P1_2 C45_2 C46_2 169.8(7)
C41_2 P1_2 C45_2 C46_2 -75.9(8)
Pd1_2 P1_2 C45_2 C46_2 46.4(7)
C51_2 Pd1_2 C49_2 C50_2 -25.1(9)
Cl1_2 Pd1_2 C49_2 C50_2 150.5(9)
P1_2 Pd1_2 C49_2 C50_2 -49(3)
Pd1_2 C49_2 C50_2 C51_2 57.0(13)
C49_2 Pd1_2 C50_2 C51_2 -135.2(13)
Cl1_2 Pd1_2 C50_2 C51_2 -169.6(6)
P1_2 Pd1_2 C50_2 C51_2 36.5(11)
C51_2 Pd1_2 C50_2 C49_2 135.2(13)
Cl1_2 Pd1_2 C50_2 C49_2 -34.4(10)
P1_2 Pd1_2 C50_2 C49_2 171.7(6)
C49_2 C50_2 C51_2 Pd1_2 -55.0(12)
C49_2 Pd1_2 C51_2 C50_2 29.6(8)
Cl1_2 Pd1_2 C51_2 C50_2 20.0(12)
P1_2 Pd1_2 C51_2 C50_2 -153.7(8)
C52 C53 O54 C55 153(4)
C53 O54 C55 C56 64(6)
